data_4349272
loop_
_publ_author_name
'Bia\/lek, Micha\/l J'
'Sprutta, Natasza'
'Latos-Gra\.zy\'nski, Lechos\/law'

_publ_section_title
;
 Coordination-Induced Molecular Tweezing: Ruthenium Clusters Docked at
 Azuliporphyrinogens.
;
_journal_issue 22
_journal_name_full 'Inorganic chemistry'
_journal_page_first 12061
_journal_page_last 12073
_journal_paper_doi 10.1021/acs.inorgchem.6b02228
_journal_volume 55
_journal_year 2016
_chemical_formula_sum 'C88.5 H56 Cl7.5 D2.5 O14 Ru6'
_chemical_formula_weight 2220.66
_space_group_crystal_system triclinic
_space_group_IT_number 2
_space_group_name_Hall '-P 1'
_space_group_name_H-M_alt 'P -1'
_atom_sites_solution_hydrogens geom
_audit_creation_method SHELXL-2014/7
_cell_angle_alpha 76.40(3)
_cell_angle_beta 79.22(4)
_cell_angle_gamma 74.38(3)
_cell_formula_units_Z 4
_cell_length_a 14.509(3)
_cell_length_b 20.059(5)
_cell_length_c 38.318(7)
_cell_measurement_reflns_used 9945
_cell_measurement_temperature 80(2)
_cell_measurement_theta_max 30.8303
_cell_measurement_theta_min 2.7582
_cell_volume 10347(4)
_computing_structure_refinement 'SHELXL-2014/7 (Sheldrick, 2014)'
_diffrn_ambient_temperature 80(2)
_diffrn_detector_area_resol_mean 10.3456
_diffrn_measured_fraction_theta_full 0.997
_diffrn_measured_fraction_theta_max 0.997
_diffrn_measurement_device_type 'Xcalibur, Ruby'
_diffrn_measurement_method '\w scans'
_diffrn_radiation_type MoK\a
_diffrn_radiation_wavelength 0.71073
_diffrn_reflns_av_R_equivalents 0.0744
_diffrn_reflns_av_unetI/netI 0.1577
_diffrn_reflns_Laue_measured_fraction_full 0.997
_diffrn_reflns_Laue_measured_fraction_max 0.997
_diffrn_reflns_limit_h_max 17
_diffrn_reflns_limit_h_min -11
_diffrn_reflns_limit_k_max 23
_diffrn_reflns_limit_k_min -22
_diffrn_reflns_limit_l_max 45
_diffrn_reflns_limit_l_min -39
_diffrn_reflns_number 66332
_diffrn_reflns_point_group_measured_fraction_full 0.997
_diffrn_reflns_point_group_measured_fraction_max 0.997
_diffrn_reflns_theta_full 25.000
_diffrn_reflns_theta_max 25.000
_diffrn_reflns_theta_min 2.758
_diffrn_source 'Enhance (Mo) X-ray Source'
_exptl_absorpt_coefficient_mu 1.100
_exptl_absorpt_correction_T_max 0.806
_exptl_absorpt_correction_T_min 0.632
_exptl_absorpt_correction_type analytical
_exptl_absorpt_process_details
;
CrysAlisPro 1.171.38.34a (Rigaku Oxford Diffraction, 2015)
Analytical numeric absorption correction using a multifaceted crystal
			model based on expressions derived by R.C. Clark & J.S. Reid.
(Clark, R. C. & Reid, J. S. (1995). Acta Cryst. A51, 887-897)
Empirical absorption correction using spherical harmonics,
 implemented in SCALE3 ABSPACK scaling algorithm.
;
_exptl_crystal_colour brown
_exptl_crystal_density_diffrn 1.425
_exptl_crystal_description parallelepiped
_exptl_crystal_F_000 4372
_exptl_crystal_size_max 0.545
_exptl_crystal_size_mid 0.318
_exptl_crystal_size_min 0.229
_refine_diff_density_max 2.733
_refine_diff_density_min -1.839
_refine_diff_density_rms 0.226
_refine_ls_extinction_method none
_refine_ls_goodness_of_fit_ref 1.086
_refine_ls_hydrogen_treatment constr
_refine_ls_matrix_type full
_refine_ls_number_parameters 2067
_refine_ls_number_reflns 36352
_refine_ls_number_restraints 1473
_refine_ls_restrained_S_all 1.074
_refine_ls_R_factor_all 0.2053
_refine_ls_R_factor_gt 0.1496
_refine_ls_shift/su_max 0.064
_refine_ls_shift/su_mean 0.002
_refine_ls_structure_factor_coef Fsqd
_refine_ls_weighting_details 'w=1/[\s^2^(Fo^2^)+(0.0900P)^2^+450.0000P] where P=(Fo^2^+2Fc^2^)/3'
_refine_ls_weighting_scheme calc
_refine_ls_wR_factor_gt 0.3331
_refine_ls_wR_factor_ref 0.3664
_reflns_Friedel_coverage 0.000
_reflns_number_gt 21411
_reflns_number_total 36352
_reflns_threshold_expression 'I > 2\s(I)'
_cod_data_source_file ic6b02228_si_002.cif
_cod_data_source_block Az4Ru2Ru4
_cod_depositor_comments
;

2020-05-14
Z value and formula fixed to values more according to usual
chemical conventions.                 miguel
;
_cod_original_formula_sum 'C177 H112 Cl15 D5 O28 Ru12'
_cod_original_formula_weight 4441.32
_cod_original_formula_units_Z 2
_cod_original_cell_volume 10347(5)
_cod_database_code 4349272
_shelx_shelxl_version_number 2014/7
_shelx_space_group_comment
;
The symmetry employed for this shelxl refinement is uniquely defined
by the following loop, which should always be used as a source of
symmetry information in preference to the above space-group names.
They are only intended as comments.
;

loop_
_space_group_symop_operation_xyz
'x, y, z'
'-x, -y, -z'

loop_
_atom_site_label
_atom_site_type_symbol
_atom_site_fract_x
_atom_site_fract_y
_atom_site_fract_z
_atom_site_U_iso_or_equiv
_atom_site_adp_type
_atom_site_occupancy
_atom_site_site_symmetry_order
_atom_site_calc_flag
_atom_site_refinement_flags_posn
_atom_site_refinement_flags_adp
Ru1 Ru -0.14366(10) 0.39283(8) 0.65023(4) 0.0321(4) Uani 1 1 d . U
Ru2 Ru -0.15163(11) 0.40601(9) 0.57401(4) 0.0381(4) Uani 1 1 d . U
Ru3 Ru -0.03448(11) 0.48075(8) 0.59692(4) 0.0377(4) Uani 1 1 d . U
Ru4 Ru -0.22969(12) 0.52026(9) 0.60448(5) 0.0419(4) Uani 1 1 d . U
Ru5 Ru 0.36500(12) 0.08536(9) 0.59148(5) 0.0460(5) Uani 1 1 d . U
Ru6 Ru 0.40179(15) 0.20397(12) 0.53618(6) 0.0644(6) Uani 1 1 d . U
Ru7 Ru -0.49155(13) 0.90342(8) 0.87389(5) 0.0457(5) Uani 1 1 d . U
Ru8 Ru -0.46781(17) 0.89207(10) 0.94772(6) 0.0618(6) Uani 1 1 d . U
Ru9 Ru -0.63200(14) 0.85539(10) 0.93209(5) 0.0546(5) Uani 1 1 d . U
Ru10 Ru -0.6188(2) 0.99026(11) 0.92073(7) 0.0825(8) Uani 1 1 d D U
Ru11 Ru -0.24549(11) 0.45757(7) 0.93221(4) 0.0303(4) Uani 1 1 d . U
Ru12 Ru -0.23730(11) 0.49744(8) 0.99887(4) 0.0345(4) Uani 1 1 d . U
Cl1 Cl 0.3261(9) 0.5798(5) 0.7483(3) 0.133(4) Uani 1 1 d . U
Cl2 Cl 0.5228(8) 0.5551(6) 0.7130(3) 0.130(4) Uani 1 1 d . U
Cl3 Cl 0.4553(7) 0.4438(6) 0.7634(3) 0.130(4) Uani 1 1 d . U
Cl4 Cl 0.0861(7) 0.6519(5) 0.6915(3) 0.113(3) Uani 1 1 d . U
Cl5 Cl 0.0611(8) 0.7255(6) 0.7496(3) 0.122(3) Uani 1 1 d . U
Cl6 Cl 0.0335(7) 0.8046(5) 0.6783(3) 0.105(3) Uani 1 1 d . U
Cl7 Cl 0.2687(8) 0.4961(7) 0.5878(3) 0.123(3) Uani 1 1 d . U
Cl8 Cl 0.4283(10) 0.5445(7) 0.5417(3) 0.161(5) Uani 1 1 d . U
Cl9 Cl 0.4258(9) 0.3982(7) 0.5548(3) 0.137(4) Uani 1 1 d . U
Cl10 Cl 0.1435(10) 0.0513(7) 0.7746(3) 0.174(6) Uani 1 1 d . U
Cl11 Cl 0.0928(7) -0.0773(7) 0.8111(3) 0.126(4) Uani 1 1 d . U
Cl12 Cl 0.0026(8) 0.0437(7) 0.8401(4) 0.163(5) Uani 1 1 d . U
Cl13 Cl -0.1467(10) 0.0679(9) 0.9198(3) 0.175(5) Uani 1 1 d . U
Cl14 Cl -0.2783(10) 0.2025(5) 0.9238(3) 0.140(4) Uani 1 1 d . U
Cl15 Cl -0.2450(8) 0.1393(5) 0.8606(3) 0.111(3) Uani 1 1 d . U
O73 O 0.0161(15) 0.5608(10) 0.6442(5) 0.079(5) Uani 1 1 d . U
O74 O -0.0351(15) 0.6083(9) 0.5380(5) 0.080(5) Uani 1 1 d . U
O75 O -0.1667(10) 0.5077(8) 0.6921(4) 0.054(4) Uani 1 1 d . U
O76 O -0.3547(10) 0.4010(8) 0.6796(4) 0.056(4) Uani 1 1 d . U
O77 O -0.3418(11) 0.3638(9) 0.5940(5) 0.065(4) Uani 1 1 d . U
O78 O -0.2010(12) 0.4651(10) 0.4982(4) 0.073(5) Uani 1 1 d . U
O79 O -0.2460(18) 0.6472(11) 0.6366(6) 0.106(7) Uani 1 1 d . U
O80 O -0.4437(13) 0.5228(10) 0.6160(6) 0.101(7) Uani 1 1 d . U
O81 O -0.2491(15) 0.6019(10) 0.5288(5) 0.087(6) Uani 1 1 d . U
O82 O 0.3554(13) -0.0195(11) 0.5470(6) 0.089(6) Uani 1 1 d . U
O83 O 0.5698(11) 0.0077(10) 0.6031(5) 0.072(5) Uani 1 1 d . U
O84 O 0.4681(17) 0.0899(13) 0.4911(6) 0.116(8) Uani 1 1 d . U
O85 O 0.5767(13) 0.1792(11) 0.5750(5) 0.080(5) Uani 1 1 d . U
O86 O 0.4794(16) 0.3129(11) 0.4778(5) 0.097(6) Uani 1 1 d . U
O159 O -0.6574(10) 0.9930(7) 0.8336(4) 0.058(4) Uani 1 1 d . U
O160 O -0.4074(14) 1.0318(9) 0.8534(5) 0.080(5) Uani 1 1 d . U
O161 O -0.3252(18) 0.9819(11) 0.9279(6) 0.099(6) Uani 1 1 d . U
O162 O -0.5008(18) 0.9198(11) 1.0218(6) 0.103(6) Uani 1 1 d . U
O163 O -0.7901(19) 0.8880(14) 0.9934(7) 0.129(8) Uani 1 1 d . U
O164 O -0.7896(12) 0.8934(9) 0.8845(5) 0.065(4) Uani 1 1 d . U
O165 O -0.556(2) 1.1273(14) 0.9037(8) 0.145(9) Uani 1 1 d D U
O166 O -0.696(2) 1.0083(14) 0.9961(7) 0.127(8) Uani 1 1 d . U
O167 O -0.8102(18) 1.0605(12) 0.8926(6) 0.114(7) Uani 1 1 d . U
O168 O -0.0637(11) 0.3408(7) 0.9318(4) 0.057(4) Uani 1 1 d . U
O169 O -0.3596(10) 0.3443(7) 0.9574(4) 0.045(3) Uani 1 1 d . U
O170 O -0.2770(11) 0.3535(7) 1.0262(4) 0.056(4) Uani 1 1 d . U
O171 O -0.2071(11) 0.5159(8) 1.0726(4) 0.049(4) Uani 1 1 d . U
O172 O -0.0189(10) 0.4478(7) 0.9807(4) 0.050(4) Uani 1 1 d . U
C1 C -0.0009(12) 0.3345(10) 0.6705(5) 0.033(4) Uani 1 1 d . U
C2 C 0.0173(12) 0.3476(10) 0.6303(5) 0.035(4) Uani 1 1 d . U
C3 C -0.0489(15) 0.3100(10) 0.6214(5) 0.042(4) Uani 1 1 d . U
C4 C -0.0925(12) 0.2751(9) 0.6513(5) 0.031(4) Uani 1 1 d . U
C5 C -0.1539(12) 0.2225(9) 0.6529(5) 0.031(4) Uani 1 1 d . U
H5 H -0.1922 0.2427 0.6321 0.037 Uiso 1 1 calc R U
C6 C -0.0880(12) 0.1558(9) 0.6442(5) 0.030(4) Uani 1 1 d . U
C7 C -0.1116(13) 0.1015(10) 0.6334(6) 0.038(4) Uani 1 1 d . U
C8 C -0.0231(13) 0.0459(10) 0.6277(6) 0.041(4) Uani 1 1 d . U
C9 C 0.0501(13) 0.0724(10) 0.6342(5) 0.038(4) Uani 1 1 d . U
C10 C 0.1579(14) 0.0328(11) 0.6273(6) 0.045(4) Uani 1 1 d . U
H10 H 0.1658 0.0188 0.6033 0.054 Uiso 1 1 calc R U
C11 C 0.2180(13) 0.0844(11) 0.6220(6) 0.042(4) Uani 1 1 d . U
C12 C 0.2129(13) 0.1470(11) 0.5926(5) 0.040(4) Uani 1 1 d . U
C13 C 0.2692(13) 0.1906(10) 0.5991(5) 0.037(4) Uani 1 1 d . U
C14 C 0.3119(13) 0.1579(10) 0.6326(5) 0.041(4) Uani 1 1 d . U
C15 C 0.3665(12) 0.1902(10) 0.6499(5) 0.035(4) Uani 1 1 d . U
H15 H 0.4160 0.2077 0.6306 0.042 Uiso 1 1 calc R U
C16 C 0.2983(12) 0.2558(10) 0.6637(5) 0.033(4) Uani 1 1 d . U
C17 C 0.3246(12) 0.3131(10) 0.6679(5) 0.037(4) Uani 1 1 d . U
C18 C 0.2324(13) 0.3607(10) 0.6811(6) 0.039(4) Uani 1 1 d . U
C19 C 0.1565(14) 0.3305(11) 0.6844(6) 0.046(4) Uani 1 1 d . U
C20 C 0.0507(13) 0.3597(11) 0.6929(5) 0.039(4) Uani 1 1 d . U
H20 H 0.0385 0.4121 0.6851 0.047 Uiso 1 1 calc R U
C21 C -0.0676(12) 0.2919(10) 0.6823(5) 0.031(4) Uani 1 1 d . U
H21 H -0.0885 0.2719 0.7081 0.038 Uiso 1 1 calc R U
C22 C 0.0120(13) 0.1361(10) 0.6449(5) 0.033(4) Uani 1 1 d . U
H22 H 0.0481 0.1629 0.6518 0.039 Uiso 1 1 calc R U
C23 C 0.2763(13) 0.0930(10) 0.6455(5) 0.038(4) Uani 1 1 d . U
H23 H 0.2918 0.0587 0.6684 0.046 Uiso 1 1 calc R U
C24 C 0.2001(14) 0.2601(11) 0.6743(6) 0.045(5) Uani 1 1 d . U
H24 H 0.1671 0.2248 0.6750 0.054 Uiso 1 1 calc R U
C25 C 0.0838(12) 0.3853(9) 0.6099(5) 0.030(4) Uani 1 1 d . U
H25 H 0.1361 0.3898 0.6223 0.036 Uiso 1 1 calc R U
C26 C 0.0886(12) 0.4100(10) 0.5727(5) 0.036(4) Uani 1 1 d . U
H26 H 0.1454 0.4288 0.5595 0.043 Uiso 1 1 calc R U
C27 C 0.0163(13) 0.4060(11) 0.5521(5) 0.044(5) Uani 1 1 d . U
H27 H 0.0233 0.4346 0.5270 0.053 Uiso 1 1 calc R U
C28 C -0.0133(13) 0.3429(11) 0.5526(5) 0.040(4) Uani 1 1 d . U
H28 H -0.0097 0.3294 0.5288 0.048 Uiso 1 1 calc R U
C29 C -0.0505(13) 0.2993(10) 0.5841(5) 0.034(4) Uani 1 1 d . U
H29 H -0.0713 0.2573 0.5814 0.041 Uiso 1 1 calc R U
C30 C -0.2080(15) 0.0985(11) 0.6297(6) 0.048(5) Uani 1 1 d . U
H30 H -0.2562 0.1399 0.6333 0.057 Uiso 1 1 calc R U
C31 C -0.2426(16) 0.0474(13) 0.6222(7) 0.057(5) Uani 1 1 d . U
H31 H -0.3105 0.0565 0.6228 0.069 Uiso 1 1 calc R U
C32 C -0.1907(16) -0.0141(13) 0.6140(7) 0.061(5) Uani 1 1 d . U
H32 H -0.2284 -0.0413 0.6083 0.073 Uiso 1 1 calc R U
C33 C -0.0870(16) -0.0486(13) 0.6118(7) 0.063(5) Uani 1 1 d . U
H33 H -0.0677 -0.0946 0.6064 0.076 Uiso 1 1 calc R U
C34 C -0.0163(16) -0.0202(12) 0.6170(7) 0.054(5) Uani 1 1 d . U
H34 H 0.0475 -0.0481 0.6129 0.065 Uiso 1 1 calc R U
C35 C 0.1633(15) 0.1573(11) 0.5624(5) 0.045(5) Uani 1 1 d . U
H35 H 0.1126 0.1340 0.5654 0.054 Uiso 1 1 calc R U
C36 C 0.1838(15) 0.1990(10) 0.5291(5) 0.041(4) Uani 1 1 d . U
H36 H 0.1482 0.1989 0.5107 0.049 Uiso 1 1 calc R U
C37 C 0.2534(15) 0.2432(10) 0.5187(5) 0.043(5) Uani 1 1 d . U
H37 H 0.2553 0.2676 0.4927 0.052 Uiso 1 1 calc R U
C38 C 0.2687(16) 0.2862(12) 0.5415(5) 0.053(5) Uani 1 1 d . U
H38 H 0.2704 0.3365 0.5310 0.063 Uiso 1 1 calc R U
C39 C 0.2886(14) 0.2572(12) 0.5784(5) 0.048(5) Uani 1 1 d . U
H39 H 0.3090 0.2876 0.5914 0.058 Uiso 1 1 calc R U
C40 C 0.4162(14) 0.3274(12) 0.6589(6) 0.049(5) Uani 1 1 d . U
H40 H 0.4656 0.2909 0.6503 0.059 Uiso 1 1 calc R U
C41 C 0.4461(15) 0.3863(13) 0.6604(7) 0.054(5) Uani 1 1 d . U
H41 H 0.5126 0.3847 0.6526 0.065 Uiso 1 1 calc R U
C42 C 0.3913(14) 0.4483(13) 0.6721(6) 0.053(5) Uani 1 1 d . U
H42 H 0.4265 0.4824 0.6713 0.063 Uiso 1 1 calc R U
C43 C 0.2915(16) 0.4676(13) 0.6849(6) 0.055(5) Uani 1 1 d . U
H43 H 0.2692 0.5128 0.6913 0.066 Uiso 1 1 calc R U
C44 C 0.2232(14) 0.4299(11) 0.6892(6) 0.045(5) Uani 1 1 d . U
H44 H 0.1603 0.4520 0.6990 0.054 Uiso 1 1 calc R U
C45 C -0.2276(13) 0.2119(10) 0.6861(5) 0.036(4) Uani 1 1 d . U
C46 C -0.3212(14) 0.2388(10) 0.6868(6) 0.043(5) Uani 1 1 d . U
H46 H -0.3439 0.2671 0.6651 0.052 Uiso 1 1 calc R U
C47 C -0.3892(14) 0.2284(10) 0.7174(5) 0.044(5) Uani 1 1 d . U
H47 H -0.4562 0.2452 0.7155 0.052 Uiso 1 1 calc R U
C48 C -0.3585(15) 0.1935(11) 0.7505(6) 0.046(5) Uani 1 1 d . U
C49 C -0.4298(18) 0.1826(13) 0.7841(6) 0.065(6) Uani 1 1 d . U
H49A H -0.4046 0.1376 0.7999 0.097 Uiso 1 1 calc R U
H49B H -0.4913 0.1819 0.7773 0.097 Uiso 1 1 calc R U
H49C H -0.4399 0.2212 0.7971 0.097 Uiso 1 1 calc R U
C50 C -0.2630(17) 0.1661(11) 0.7514(6) 0.053(5) Uani 1 1 d . U
H50 H -0.2401 0.1416 0.7737 0.064 Uiso 1 1 calc R U
C51 C -0.1950(14) 0.1737(10) 0.7186(5) 0.040(4) Uani 1 1 d . U
H51 H -0.1282 0.1526 0.7193 0.048 Uiso 1 1 calc R U
C52 C 0.1924(13) -0.0352(11) 0.6538(6) 0.044(4) Uani 1 1 d . U
C53 C 0.1663(14) -0.0415(12) 0.6900(6) 0.047(5) Uani 1 1 d . U
H53 H 0.1244 -0.0020 0.6989 0.057 Uiso 1 1 calc R U
C54 C 0.1983(17) -0.1040(13) 0.7155(7) 0.059(5) Uani 1 1 d . U
H54 H 0.1780 -0.1068 0.7407 0.070 Uiso 1 1 calc R U
C55 C 0.2610(18) -0.1617(13) 0.7019(7) 0.063(5) Uani 1 1 d . U
C56 C 0.2910(18) -0.1554(13) 0.6620(7) 0.066(6) Uani 1 1 d . U
H56 H 0.3356 -0.1931 0.6525 0.079 Uiso 1 1 calc R U
C57 C 0.2532(17) -0.0948(12) 0.6398(7) 0.062(6) Uani 1 1 d . U
H57 H 0.2674 -0.0917 0.6143 0.074 Uiso 1 1 calc R U
C58 C 0.3065(18) -0.2294(13) 0.7267(7) 0.071(7) Uani 1 1 d . U
H58A H 0.3138 -0.2698 0.7153 0.106 Uiso 1 1 calc R U
H58B H 0.2650 -0.2352 0.7500 0.106 Uiso 1 1 calc R U
H58C H 0.3701 -0.2266 0.7306 0.106 Uiso 1 1 calc R U
C59 C 0.4202(13) 0.1386(10) 0.6792(5) 0.037(4) Uani 1 1 d . U
C60 C 0.5203(12) 0.1153(10) 0.6726(5) 0.037(4) Uani 1 1 d . U
H60 H 0.5525 0.1325 0.6496 0.045 Uiso 1 1 calc R U
C61 C 0.5770(14) 0.0667(12) 0.6988(6) 0.050(5) Uani 1 1 d . U
H61 H 0.6447 0.0493 0.6933 0.060 Uiso 1 1 calc R U
C62 C 0.5283(16) 0.0470(12) 0.7320(7) 0.061(5) Uani 1 1 d . U
C63 C 0.4306(14) 0.0716(11) 0.7386(6) 0.049(5) Uani 1 1 d . U
H63 H 0.3986 0.0544 0.7616 0.058 Uiso 1 1 calc R U
C64 C 0.3778(13) 0.1182(11) 0.7149(5) 0.042(5) Uani 1 1 d . U
H64 H 0.3115 0.1377 0.7221 0.051 Uiso 1 1 calc R U
C65 C 0.5894(19) -0.0019(13) 0.7618(7) 0.071(7) Uani 1 1 d . U
H65A H 0.5467 -0.0225 0.7820 0.107 Uiso 1 1 calc R U
H65B H 0.6232 0.0258 0.7706 0.107 Uiso 1 1 calc R U
H65C H 0.6367 -0.0398 0.7516 0.107 Uiso 1 1 calc R U
C66 C 0.0151(14) 0.3434(12) 0.7341(6) 0.042(4) Uani 1 1 d . U
C67 C 0.0337(17) 0.2729(15) 0.7536(6) 0.061(5) Uani 1 1 d . U
H67 H 0.0684 0.2349 0.7419 0.073 Uiso 1 1 calc R U
C68 C -0.0024(17) 0.2607(16) 0.7924(6) 0.066(6) Uani 1 1 d . U
H68 H 0.0027 0.2138 0.8057 0.079 Uiso 1 1 calc R U
C69 C -0.0424(19) 0.3151(17) 0.8089(7) 0.069(6) Uani 1 1 d . U
C70 C -0.0528(17) 0.3835(16) 0.7916(7) 0.067(6) Uani 1 1 d . U
H70 H -0.0771 0.4209 0.8046 0.081 Uiso 1 1 calc R U
C71 C -0.0250(14) 0.3980(13) 0.7519(6) 0.049(5) Uani 1 1 d . U
H71 H -0.0351 0.4453 0.7387 0.059 Uiso 1 1 calc R U
C72 C -0.074(2) 0.3006(18) 0.8505(7) 0.083(7) Uani 1 1 d . U
H72A H -0.1239 0.3410 0.8571 0.125 Uiso 1 1 calc R U
H72B H -0.0179 0.2936 0.8630 0.125 Uiso 1 1 calc R U
H72C H -0.0993 0.2582 0.8575 0.125 Uiso 1 1 calc R U
C73 C -0.0013(17) 0.5297(12) 0.6254(7) 0.054(5) Uani 1 1 d . U
C74 C -0.0333(19) 0.5624(13) 0.5607(6) 0.058(5) Uani 1 1 d . U
C75 C -0.1578(13) 0.4700(11) 0.6722(6) 0.039(4) Uani 1 1 d . U
C76 C -0.2761(12) 0.3987(9) 0.6657(5) 0.029(4) Uani 1 1 d . U
C77 C -0.2684(16) 0.3795(12) 0.5867(6) 0.052(5) Uani 1 1 d . U
C78 C -0.1804(16) 0.4428(14) 0.5286(6) 0.056(5) Uani 1 1 d . U
C79 C -0.241(2) 0.5983(14) 0.6236(7) 0.074(6) Uani 1 1 d . U
C80 C -0.3616(17) 0.5216(13) 0.6134(7) 0.070(6) Uani 1 1 d . U
C81 C -0.2409(17) 0.5694(14) 0.5592(6) 0.059(5) Uani 1 1 d . U
C82 C 0.3652(17) 0.0359(16) 0.5620(8) 0.072(6) Uani 1 1 d . U
C83 C 0.4919(17) 0.0395(14) 0.5998(7) 0.063(5) Uani 1 1 d . U
C84 C 0.441(2) 0.1359(19) 0.5064(8) 0.098(7) Uani 1 1 d . U
C85 C 0.516(2) 0.1818(16) 0.5604(8) 0.081(7) Uani 1 1 d . U
C86 C 0.448(2) 0.2743(18) 0.5019(8) 0.093(7) Uani 1 1 d . U
C87 C -0.4844(14) 0.8021(9) 0.8561(5) 0.037(4) Uani 1 1 d . U
C88 C -0.4847(14) 0.7829(9) 0.8937(5) 0.036(4) Uani 1 1 d . U
C89 C -0.3930(15) 0.8028(9) 0.9017(5) 0.041(4) Uani 1 1 d . U
C90 C -0.3467(14) 0.8264(9) 0.8677(6) 0.040(4) Uani 1 1 d . U
C91 C -0.2468(15) 0.8405(11) 0.8627(6) 0.047(4) Uani 1 1 d . U
H91 H -0.2475 0.8720 0.8795 0.056 Uiso 1 1 calc R U
C92 C -0.1764(15) 0.7694(11) 0.8741(6) 0.047(4) Uani 1 1 d . U
C93 C -0.0874(14) 0.7601(11) 0.8876(6) 0.043(4) Uani 1 1 d . U
C94 C -0.0412(14) 0.6825(10) 0.8960(6) 0.041(4) Uani 1 1 d . U
C95 C -0.1097(14) 0.6499(10) 0.8877(5) 0.041(4) Uani 1 1 d . U
C96 C -0.0969(13) 0.5706(9) 0.8949(5) 0.034(4) Uani 1 1 d . U
H96 H -0.0705 0.5503 0.9185 0.041 Uiso 1 1 calc R U
C97 C -0.1970(12) 0.5560(8) 0.8991(5) 0.026(3) Uani 1 1 d . U
C98 C -0.2719(14) 0.5718(9) 0.9307(5) 0.033(4) Uani 1 1 d . U
C99 C -0.3584(13) 0.5603(8) 0.9229(5) 0.027(3) Uani 1 1 d . U
C100 C -0.3391(13) 0.5308(8) 0.8909(5) 0.028(3) Uani 1 1 d . U
C101 C -0.4119(13) 0.5166(9) 0.8739(5) 0.033(4) Uani 1 1 d . U
H101 H -0.4516 0.4895 0.8933 0.040 Uiso 1 1 calc R U
C102 C -0.4794(12) 0.5870(9) 0.8592(5) 0.026(3) Uani 1 1 d . U
C103 C -0.5769(12) 0.5982(9) 0.8512(4) 0.028(4) Uani 1 1 d . U
C104 C -0.6192(12) 0.6746(10) 0.8412(5) 0.032(4) Uani 1 1 d . U
C105 C -0.5436(13) 0.7076(10) 0.8418(5) 0.035(4) Uani 1 1 d . U
C106 C -0.5551(14) 0.7861(10) 0.8358(5) 0.038(4) Uani 1 1 d . U
H106 H -0.6218 0.8065 0.8470 0.046 Uiso 1 1 calc R U
C107 C -0.4023(13) 0.8297(9) 0.8400(6) 0.036(4) Uani 1 1 d . U
H107 H -0.3817 0.8423 0.8134 0.043 Uiso 1 1 calc R U
C108 C -0.1897(14) 0.7024(10) 0.8767(6) 0.043(4) Uani 1 1 d . U
H108 H -0.2464 0.6933 0.8716 0.052 Uiso 1 1 calc R U
C109 C -0.2378(13) 0.5297(9) 0.8767(4) 0.028(4) Uani 1 1 d . U
H109 H -0.2037 0.5141 0.8537 0.033 Uiso 1 1 calc R U
C110 C -0.4640(12) 0.6542(9) 0.8540(5) 0.029(4) Uani 1 1 d . U
H110 H -0.4065 0.6633 0.8583 0.034 Uiso 1 1 calc R U
C111 C -0.5531(14) 0.7475(9) 0.9204(5) 0.037(4) Uani 1 1 d . U
H111 H -0.5897 0.7209 0.9114 0.044 Uiso 1 1 calc R U
C112 C -0.5657(16) 0.7454(10) 0.9575(6) 0.044(5) Uani 1 1 d . U
H112 H -0.6095 0.7164 0.9733 0.053 Uiso 1 1 calc R U
C113 C -0.5244(17) 0.7817(11) 0.9736(6) 0.054(5) Uani 1 1 d . U
H113 H -0.5551 0.7821 0.9992 0.064 Uiso 1 1 calc R U
C114 C -0.4172(16) 0.7801(10) 0.9696(6) 0.046(5) Uani 1 1 d . U
H114 H -0.3843 0.7658 0.9919 0.055 Uiso 1 1 calc R U
C115 C -0.3657(16) 0.7885(10) 0.9384(6) 0.043(4) Uani 1 1 d . U
H115 H -0.2962 0.7856 0.9392 0.052 Uiso 1 1 calc R U
C116 C -0.0472(17) 0.8147(12) 0.8909(7) 0.058(5) Uani 1 1 d . U
H116 H -0.0848 0.8614 0.8845 0.070 Uiso 1 1 calc R U
C117 C 0.0355(17) 0.8091(11) 0.9017(7) 0.056(5) Uani 1 1 d . U
H117 H 0.0489 0.8535 0.9006 0.067 Uiso 1 1 calc R U
C118 C 0.1090(16) 0.7512(12) 0.9146(7) 0.058(5) Uani 1 1 d . U
H118 H 0.1608 0.7612 0.9227 0.070 Uiso 1 1 calc R U
C119 C 0.1117(16) 0.6798(12) 0.9164(7) 0.057(5) Uani 1 1 d . U
H119 H 0.1674 0.6470 0.9249 0.068 Uiso 1 1 calc R U
C120 C 0.0464(14) 0.6505(11) 0.9076(5) 0.040(4) Uani 1 1 d . U
H120 H 0.0645 0.6007 0.9100 0.048 Uiso 1 1 calc R U
C121 C -0.2582(14) 0.6046(9) 0.9587(5) 0.035(4) Uani 1 1 d . U
H121 H -0.2039 0.6290 0.9532 0.043 Uiso 1 1 calc R U
C122 C -0.3157(14) 0.6073(9) 0.9919(5) 0.034(4) Uani 1 1 d . U
H122 H -0.3041 0.6371 1.0074 0.040 Uiso 1 1 calc R U
C123 C -0.3917(14) 0.5733(10) 1.0042(5) 0.037(4) Uani 1 1 d . U
H123 H -0.4190 0.5757 1.0299 0.045 Uiso 1 1 calc R U
C124 C -0.4656(14) 0.5695(9) 0.9823(5) 0.032(4) Uani 1 1 d . U
H124 H -0.5285 0.5696 0.9949 0.039 Uiso 1 1 calc R U
C125 C -0.4529(14) 0.5660(8) 0.9465(5) 0.032(4) Uani 1 1 d . U
H125 H -0.5079 0.5672 0.9360 0.038 Uiso 1 1 calc R U
C126 C -0.6209(14) 0.5417(10) 0.8538(5) 0.035(4) Uani 1 1 d . U
H126 H -0.5817 0.4957 0.8606 0.042 Uiso 1 1 calc R U
C127 C -0.7161(16) 0.5445(13) 0.8475(6) 0.054(5) Uani 1 1 d . U
H127 H -0.7347 0.5011 0.8515 0.065 Uiso 1 1 calc R U
C128 C -0.7858(14) 0.6086(12) 0.8356(6) 0.045(5) Uani 1 1 d . U
H128 H -0.8439 0.6010 0.8310 0.055 Uiso 1 1 calc R U
C129 C -0.7840(15) 0.6795(13) 0.8295(6) 0.049(5) Uani 1 1 d . U
H129 H -0.8417 0.7127 0.8231 0.059 Uiso 1 1 calc R U
C130 C -0.7069(14) 0.7081(12) 0.8316(5) 0.043(4) Uani 1 1 d . U
H130 H -0.7186 0.7581 0.8254 0.051 Uiso 1 1 calc R U
C131 C -0.2121(14) 0.8741(11) 0.8251(7) 0.048(5) Uani 1 1 d . U
C132 C -0.1974(14) 0.9414(11) 0.8183(7) 0.057(5) Uani 1 1 d . U
H132 H -0.2114 0.9667 0.8375 0.068 Uiso 1 1 calc R U
C133 C -0.1619(16) 0.9730(14) 0.7833(8) 0.070(6) Uani 1 1 d . U
H133 H -0.1526 1.0194 0.7796 0.084 Uiso 1 1 calc R U
C134 C -0.1400(16) 0.9393(14) 0.7538(8) 0.068(6) Uani 1 1 d . U
C135 C -0.1565(16) 0.8729(14) 0.7606(7) 0.066(6) Uani 1 1 d . U
H135 H -0.1438 0.8470 0.7417 0.079 Uiso 1 1 calc R U
C136 C -0.1938(15) 0.8426(13) 0.7972(6) 0.053(5) Uani 1 1 d . U
H136 H -0.2059 0.7970 0.8012 0.064 Uiso 1 1 calc R U
C137 C -0.1090(18) 0.9730(14) 0.7195(7) 0.080(8) Uani 1 1 d . U
H13A H -0.0718 1.0058 0.7213 0.120 Uiso 1 1 calc R U
H13B H -0.1651 0.9991 0.7071 0.120 Uiso 1 1 calc R U
H13C H -0.0683 0.9378 0.7056 0.120 Uiso 1 1 calc R U
C138 C -0.0305(14) 0.5376(10) 0.8670(6) 0.040(4) Uani 1 1 d . U
C139 C -0.0229(16) 0.5627(12) 0.8287(6) 0.051(5) Uani 1 1 d . U
H139 H -0.0689 0.6046 0.8206 0.061 Uiso 1 1 calc R U
C140 C 0.0362(15) 0.5367(12) 0.8044(7) 0.050(5) Uani 1 1 d . U
H140 H 0.0376 0.5598 0.7797 0.060 Uiso 1 1 calc R U
C141 C 0.1055(17) 0.4669(13) 0.8159(7) 0.060(5) Uani 1 1 d . U
C142 C 0.1047(16) 0.4404(12) 0.8500(6) 0.050(5) Uani 1 1 d . U
H142 H 0.1497 0.3975 0.8577 0.060 Uiso 1 1 calc R U
C143 C 0.0387(15) 0.4735(11) 0.8760(6) 0.044(4) Uani 1 1 d . U
H143 H 0.0405 0.4519 0.9008 0.053 Uiso 1 1 calc R U
C144 C 0.1771(18) 0.4356(14) 0.7840(7) 0.069(6) Uani 1 1 d . U
H14A H 0.1864 0.4740 0.7635 0.104 Uiso 1 1 calc R U
H14B H 0.1497 0.4026 0.7762 0.104 Uiso 1 1 calc R U
H14C H 0.2393 0.4106 0.7924 0.104 Uiso 1 1 calc R U
C145 C -0.3702(14) 0.4719(10) 0.8448(5) 0.037(4) Uani 1 1 d . U
C146 C -0.3405(15) 0.5021(12) 0.8086(6) 0.047(5) Uani 1 1 d . U
H146 H -0.3466 0.5516 0.8020 0.057 Uiso 1 1 calc R U
C147 C -0.3040(16) 0.4622(12) 0.7833(6) 0.053(5) Uani 1 1 d . U
H147 H -0.2834 0.4837 0.7593 0.063 Uiso 1 1 calc R U
C148 C -0.2956(16) 0.3872(12) 0.7923(6) 0.051(5) Uani 1 1 d . U
C149 C -0.3239(17) 0.3584(13) 0.8286(6) 0.054(5) Uani 1 1 d . U
H149 H -0.3186 0.3090 0.8361 0.065 Uiso 1 1 calc R U
C150 C -0.3592(15) 0.4023(10) 0.8531(5) 0.041(4) Uani 1 1 d . U
H150 H -0.3770 0.3816 0.8775 0.049 Uiso 1 1 calc R U
C151 C -0.2542(17) 0.3444(12) 0.7637(6) 0.054(5) Uani 1 1 d . U
H15D H -0.2023 0.3634 0.7477 0.081 Uiso 1 1 calc R U
H15E H -0.3048 0.3463 0.7495 0.081 Uiso 1 1 calc R U
H15F H -0.2282 0.2954 0.7751 0.081 Uiso 1 1 calc R U
C152 C -0.5474(14) 0.8194(11) 0.7954(6) 0.045(4) Uani 1 1 d . U
C153 C -0.6199(14) 0.8783(10) 0.7835(6) 0.041(4) Uani 1 1 d . U
H153 H -0.6737 0.8973 0.7995 0.049 Uiso 1 1 calc R U
C154 C -0.6077(16) 0.9074(12) 0.7461(6) 0.056(5) Uani 1 1 d . U
H154 H -0.6591 0.9445 0.7372 0.067 Uiso 1 1 calc R U
C155 C -0.5326(17) 0.8884(13) 0.7223(6) 0.059(5) Uani 1 1 d . U
C156 C -0.4639(16) 0.8272(12) 0.7349(6) 0.051(5) Uani 1 1 d . U
H156 H -0.4122 0.8073 0.7184 0.061 Uiso 1 1 calc R U
C157 C -0.4709(15) 0.7956(11) 0.7714(6) 0.049(5) Uani 1 1 d . U
H157 H -0.4210 0.7566 0.7798 0.059 Uiso 1 1 calc R U
C158 C -0.5231(19) 0.9276(12) 0.6842(6) 0.064(6) Uani 1 1 d . U
H15A H -0.5189 0.9757 0.6839 0.095 Uiso 1 1 calc R U
H15B H -0.5795 0.9294 0.6731 0.095 Uiso 1 1 calc R U
H15C H -0.4645 0.9035 0.6706 0.095 Uiso 1 1 calc R U
C159 C -0.5972(15) 0.9616(10) 0.8501(7) 0.050(5) Uani 1 1 d . U
C160 C -0.4428(19) 0.9824(12) 0.8621(7) 0.064(6) Uani 1 1 d . U
C161 C -0.384(2) 0.9470(16) 0.9365(9) 0.085(6) Uani 1 1 d . U
C162 C -0.490(2) 0.9116(12) 0.9952(8) 0.078(6) Uani 1 1 d . U
C163 C -0.719(3) 0.8754(19) 0.9705(10) 0.097(7) Uiso 1 1 d . U
C164 C -0.7256(18) 0.8758(12) 0.9032(6) 0.058(5) Uani 1 1 d . U
C165 C -0.568(3) 1.0703(19) 0.9067(12) 0.128(8) Uiso 1 1 d D U
C166 C -0.667(3) 1.006(2) 0.9652(11) 0.104(7) Uiso 1 1 d . U
C167 C -0.740(3) 1.0372(16) 0.9020(8) 0.095(7) Uani 1 1 d . U
C168 C -0.1303(15) 0.3845(10) 0.9308(5) 0.042(4) Uani 1 1 d . U
C169 C -0.3152(15) 0.3858(11) 0.9487(5) 0.040(4) Uani 1 1 d . U
C170 C -0.2690(15) 0.4057(11) 1.0143(7) 0.048(5) Uani 1 1 d . U
C171 C -0.2158(16) 0.5107(11) 1.0443(6) 0.049(5) Uani 1 1 d . U
C173 C -0.0990(15) 0.4647(11) 0.9862(6) 0.044(4) Uani 1 1 d . U
C174 C 0.454(3) 0.532(2) 0.7532(12) 0.131(6) Uiso 1 1 d . U
H174 H 0.4765 0.5457 0.7732 0.158 Uiso 1 1 calc R U
C175 C 0.098(3) 0.7258(18) 0.7019(9) 0.101(6) Uani 1 1 d . U
H175 H 0.1676 0.7263 0.6966 0.121 Uiso 1 1 calc R U
C176 C 0.384(3) 0.474(2) 0.5723(13) 0.148(7) Uiso 1 1 d . U
H176 H 0.4179 0.4640 0.5940 0.177 Uiso 1 1 calc R U
C177 C 0.106(3) 0.007(2) 0.8174(12) 0.133(7) Uiso 1 1 d . U
H177 H 0.1585 -0.0029 0.8328 0.160 Uiso 1 1 calc R U
C178 C -0.259(3) 0.130(2) 0.9070(11) 0.138(7) Uani 1 1 d . U
H178 H -0.3132 0.1064 0.9176 0.166 Uiso 1 1 calc R U

loop_
_atom_site_aniso_label
_atom_site_aniso_U_11
_atom_site_aniso_U_22
_atom_site_aniso_U_33
_atom_site_aniso_U_23
_atom_site_aniso_U_13
_atom_site_aniso_U_12
Ru1 0.0200(7) 0.0323(8) 0.0381(9) -0.0001(7) -0.0037(6) -0.0023(6)
Ru2 0.0318(9) 0.0442(10) 0.0327(9) 0.0013(7) -0.0041(7) -0.0075(7)
Ru3 0.0325(9) 0.0325(9) 0.0407(9) 0.0033(7) -0.0011(7) -0.0067(7)
Ru4 0.0329(9) 0.0366(9) 0.0435(10) 0.0045(7) -0.0037(7) 0.0017(7)
Ru5 0.0309(9) 0.0450(10) 0.0493(11) -0.0059(8) 0.0004(8) 0.0055(8)
Ru6 0.0515(12) 0.0626(13) 0.0580(13) 0.0006(10) 0.0089(10) -0.0001(10)
Ru7 0.0485(11) 0.0237(8) 0.0628(12) 0.0014(8) -0.0270(9) 0.0000(7)
Ru8 0.0862(16) 0.0295(10) 0.0754(14) -0.0137(9) -0.0439(12) 0.0024(10)
Ru9 0.0538(12) 0.0455(11) 0.0578(12) -0.0142(9) -0.0167(9) 0.0092(9)
Ru10 0.109(2) 0.0353(11) 0.0971(18) -0.0256(11) -0.0491(15) 0.0278(12)
Ru11 0.0300(8) 0.0219(7) 0.0360(8) 0.0007(6) -0.0095(6) -0.0028(6)
Ru12 0.0355(9) 0.0270(8) 0.0373(9) 0.0023(7) -0.0149(7) -0.0018(7)
Cl1 0.170(10) 0.092(6) 0.134(8) -0.037(6) 0.001(7) -0.026(6)
Cl2 0.135(8) 0.161(9) 0.107(7) -0.001(6) -0.004(6) -0.089(7)
Cl3 0.100(7) 0.149(9) 0.136(8) 0.012(7) -0.036(6) -0.043(6)
Cl4 0.118(7) 0.089(6) 0.125(7) -0.030(5) -0.014(6) -0.009(5)
Cl5 0.134(8) 0.118(7) 0.096(6) -0.019(6) -0.015(6) 0.001(6)
Cl6 0.112(7) 0.080(5) 0.109(6) 0.000(5) -0.018(5) -0.014(5)
Cl7 0.114(7) 0.179(10) 0.088(6) -0.007(6) -0.015(5) -0.068(7)
Cl8 0.188(10) 0.163(10) 0.150(9) 0.009(8) 0.000(8) -0.120(9)
Cl9 0.161(9) 0.148(9) 0.121(8) -0.020(7) -0.002(7) -0.085(8)
Cl10 0.157(10) 0.144(9) 0.132(8) 0.032(7) 0.010(7) 0.044(8)
Cl11 0.091(6) 0.183(10) 0.099(6) -0.015(6) -0.017(5) -0.031(6)
Cl12 0.102(7) 0.168(10) 0.184(10) -0.054(9) 0.028(7) 0.011(7)
Cl13 0.149(10) 0.232(13) 0.106(8) -0.029(8) -0.017(7) 0.017(10)
Cl14 0.235(12) 0.087(6) 0.098(7) -0.023(5) 0.002(7) -0.050(7)
Cl15 0.127(7) 0.107(7) 0.109(7) -0.037(5) -0.020(6) -0.028(6)
O73 0.105(13) 0.062(11) 0.088(12) -0.016(9) -0.028(10) -0.037(10)
O74 0.122(14) 0.048(10) 0.058(10) 0.011(8) 0.004(10) -0.030(10)
O75 0.042(8) 0.048(9) 0.060(9) -0.010(7) -0.001(7) 0.006(7)
O76 0.032(8) 0.057(9) 0.069(9) -0.011(8) 0.000(7) -0.002(7)
O77 0.042(9) 0.081(11) 0.074(10) 0.006(9) -0.023(8) -0.029(8)
O78 0.063(10) 0.099(12) 0.045(9) 0.007(9) -0.004(8) -0.021(9)
O79 0.142(15) 0.060(11) 0.103(14) -0.014(10) -0.067(12) 0.030(12)
O80 0.040(9) 0.076(11) 0.140(15) 0.024(11) 0.007(10) 0.013(9)
O81 0.103(13) 0.082(12) 0.048(9) 0.017(9) -0.015(9) 0.005(10)
O82 0.060(11) 0.088(13) 0.109(14) -0.031(11) 0.007(10) -0.003(10)
O83 0.034(8) 0.076(11) 0.091(11) -0.012(9) 0.001(8) -0.001(8)
O84 0.107(14) 0.119(15) 0.087(13) -0.045(12) 0.016(11) 0.034(13)
O85 0.053(10) 0.100(13) 0.076(12) 0.010(10) -0.011(9) -0.021(10)
O86 0.117(14) 0.085(13) 0.071(11) 0.017(10) 0.026(10) -0.043(11)
O159 0.039(8) 0.029(7) 0.084(10) 0.010(7) -0.012(7) 0.012(6)
O160 0.091(12) 0.044(9) 0.105(13) 0.008(9) -0.050(10) -0.012(9)
O161 0.130(16) 0.063(12) 0.117(14) -0.014(11) -0.040(13) -0.029(11)
O162 0.155(16) 0.078(12) 0.084(13) -0.043(10) -0.065(12) 0.017(11)
O163 0.119(13) 0.141(13) 0.099(12) -0.039(11) -0.003(10) 0.020(11)
O164 0.053(9) 0.061(10) 0.070(10) 0.010(8) -0.011(8) -0.012(8)
O165 0.155(14) 0.119(13) 0.162(14) -0.026(12) -0.014(12) -0.042(11)
O166 0.134(13) 0.111(12) 0.112(12) -0.019(11) -0.026(11) 0.013(11)
O167 0.125(16) 0.096(13) 0.093(13) -0.043(11) -0.055(12) 0.068(12)
O168 0.052(9) 0.033(8) 0.062(9) 0.003(7) -0.009(7) 0.022(7)
O169 0.051(8) 0.038(8) 0.057(9) -0.014(7) -0.008(7) -0.022(7)
O170 0.055(9) 0.026(7) 0.091(11) 0.017(7) -0.046(8) -0.014(7)
O171 0.056(9) 0.052(8) 0.039(8) 0.008(7) -0.018(7) -0.020(7)
O172 0.035(8) 0.033(7) 0.079(10) 0.001(7) -0.021(7) -0.006(6)
C1 0.016(6) 0.042(7) 0.038(7) -0.005(6) -0.006(5) -0.003(5)
C2 0.012(7) 0.039(8) 0.042(8) -0.002(7) 0.002(6) 0.007(7)
C3 0.042(9) 0.032(8) 0.036(8) 0.003(7) 0.007(7) 0.005(7)
C4 0.023(7) 0.032(8) 0.035(8) -0.004(7) 0.009(6) -0.009(7)
C5 0.018(7) 0.025(8) 0.041(8) 0.003(7) 0.002(6) -0.002(6)
C6 0.021(7) 0.032(8) 0.035(8) 0.003(7) -0.005(6) -0.010(6)
C7 0.027(8) 0.026(8) 0.061(9) -0.009(7) -0.008(7) -0.005(7)
C8 0.023(8) 0.037(8) 0.060(9) -0.010(8) 0.004(7) -0.007(7)
C9 0.028(8) 0.038(8) 0.040(8) -0.005(7) 0.005(7) -0.005(7)
C10 0.032(8) 0.039(9) 0.050(9) -0.002(8) 0.003(7) 0.004(7)
C11 0.020(8) 0.048(9) 0.048(9) -0.006(8) -0.003(7) 0.003(7)
C12 0.022(8) 0.047(9) 0.036(8) -0.011(7) 0.000(7) 0.015(7)
C13 0.025(8) 0.035(8) 0.029(8) 0.006(7) 0.007(7) 0.009(7)
C14 0.023(8) 0.037(8) 0.046(9) 0.007(7) 0.003(7) 0.006(7)
C15 0.018(7) 0.040(8) 0.039(8) 0.005(7) -0.006(7) -0.003(7)
C16 0.016(7) 0.033(8) 0.043(8) -0.005(7) -0.004(7) 0.004(6)
C17 0.017(7) 0.041(8) 0.045(9) -0.006(7) -0.001(7) 0.001(7)
C18 0.025(8) 0.039(8) 0.053(9) -0.010(8) -0.005(7) -0.006(7)
C19 0.031(8) 0.044(9) 0.054(9) -0.005(8) -0.004(8) -0.001(7)
C20 0.030(8) 0.041(9) 0.046(9) -0.007(7) -0.010(7) -0.004(7)
C21 0.014(7) 0.050(9) 0.028(8) -0.011(7) 0.001(6) -0.003(7)
C22 0.029(8) 0.035(9) 0.030(8) 0.002(7) -0.006(7) -0.007(7)
C23 0.022(8) 0.036(9) 0.043(9) 0.005(8) 0.001(7) 0.000(7)
C24 0.026(9) 0.045(10) 0.054(10) 0.005(8) -0.006(8) -0.001(8)
C25 0.013(7) 0.026(8) 0.040(9) 0.005(7) 0.002(7) -0.002(6)
C26 0.012(7) 0.034(9) 0.050(10) 0.004(8) 0.012(7) -0.009(7)
C27 0.026(9) 0.053(10) 0.039(9) 0.005(8) 0.014(7) -0.009(8)
C28 0.029(9) 0.044(10) 0.037(9) 0.000(8) 0.004(7) -0.004(8)
C29 0.038(9) 0.035(9) 0.025(8) 0.000(7) -0.002(7) -0.011(7)
C30 0.035(9) 0.035(9) 0.081(12) -0.020(9) -0.003(9) -0.018(8)
C31 0.035(10) 0.060(11) 0.089(12) -0.035(10) 0.008(9) -0.025(9)
C32 0.041(10) 0.066(12) 0.088(13) -0.039(10) 0.002(10) -0.018(9)
C33 0.043(10) 0.058(11) 0.091(13) -0.028(10) -0.009(10) -0.005(9)
C34 0.045(10) 0.042(10) 0.078(12) -0.019(9) 0.001(9) -0.016(8)
C35 0.040(10) 0.043(10) 0.043(10) -0.013(8) -0.004(8) 0.008(8)
C36 0.045(10) 0.036(9) 0.038(9) -0.009(8) -0.006(8) 0.003(8)
C37 0.053(10) 0.037(9) 0.025(9) 0.007(7) 0.008(8) -0.010(8)
C38 0.048(10) 0.055(11) 0.034(9) 0.006(9) 0.005(8) 0.004(9)
C39 0.033(9) 0.058(11) 0.039(9) 0.011(8) 0.003(8) -0.009(8)
C40 0.026(9) 0.053(10) 0.060(11) -0.006(9) -0.005(8) -0.003(8)
C41 0.027(9) 0.064(11) 0.074(12) -0.011(10) -0.011(9) -0.015(9)
C42 0.024(9) 0.066(11) 0.071(12) -0.010(10) -0.001(8) -0.021(8)
C43 0.041(10) 0.066(11) 0.063(11) -0.014(10) -0.002(9) -0.021(9)
C44 0.030(9) 0.042(10) 0.060(11) -0.011(9) 0.003(8) -0.007(8)
C45 0.019(7) 0.031(8) 0.050(9) 0.002(7) -0.001(7) -0.003(7)
C46 0.033(9) 0.035(9) 0.055(10) 0.001(8) -0.003(8) -0.008(8)
C47 0.031(9) 0.033(9) 0.051(10) 0.005(8) 0.010(8) -0.001(8)
C48 0.042(9) 0.042(9) 0.047(9) -0.008(8) 0.013(8) -0.010(8)
C49 0.060(13) 0.054(12) 0.059(13) 0.006(11) 0.015(11) -0.008(11)
C50 0.058(11) 0.042(10) 0.044(10) 0.006(8) -0.006(9) 0.003(9)
C51 0.026(9) 0.031(9) 0.050(10) -0.003(8) -0.011(8) 0.013(7)
C52 0.021(8) 0.042(9) 0.060(10) -0.004(8) -0.002(8) -0.001(7)
C53 0.028(9) 0.046(10) 0.068(11) -0.005(9) -0.011(8) -0.012(8)
C54 0.051(11) 0.065(12) 0.060(11) -0.002(10) -0.010(9) -0.022(9)
C55 0.059(11) 0.053(10) 0.074(11) 0.004(9) -0.019(9) -0.014(9)
C56 0.061(12) 0.044(10) 0.077(12) -0.004(10) -0.023(10) 0.016(10)
C57 0.051(11) 0.046(10) 0.076(12) -0.004(10) -0.008(10) 0.003(9)
C58 0.062(13) 0.060(13) 0.076(14) 0.013(12) -0.038(11) 0.006(11)
C59 0.027(8) 0.027(8) 0.040(8) 0.004(7) 0.000(7) 0.009(7)
C60 0.008(7) 0.038(9) 0.051(10) 0.010(8) 0.002(7) -0.001(7)
C61 0.021(8) 0.050(10) 0.071(11) -0.001(9) -0.005(8) -0.003(8)
C62 0.040(9) 0.051(10) 0.081(11) 0.020(9) -0.035(9) -0.002(8)
C63 0.028(9) 0.048(10) 0.067(11) 0.001(9) -0.024(8) -0.003(8)
C64 0.014(8) 0.047(10) 0.046(10) 0.009(8) 0.002(7) 0.007(7)
C65 0.070(14) 0.053(13) 0.086(15) 0.010(12) -0.046(12) -0.005(11)
C66 0.034(8) 0.052(9) 0.045(9) -0.009(8) -0.011(7) -0.016(8)
C67 0.045(10) 0.087(13) 0.054(11) -0.006(10) -0.007(9) -0.029(10)
C68 0.051(11) 0.102(14) 0.047(11) -0.006(10) -0.005(9) -0.031(11)
C69 0.055(11) 0.107(13) 0.049(10) -0.020(10) -0.004(9) -0.023(11)
C70 0.043(10) 0.095(13) 0.068(12) -0.031(11) 0.005(10) -0.019(11)
C71 0.031(9) 0.057(11) 0.057(11) -0.014(9) 0.004(8) -0.011(9)
C72 0.075(15) 0.132(18) 0.052(13) -0.004(13) -0.003(12) -0.057(14)
C73 0.053(10) 0.045(10) 0.065(12) 0.002(9) -0.007(9) -0.024(9)
C74 0.075(12) 0.046(10) 0.050(10) -0.002(9) -0.002(10) -0.020(10)
C75 0.024(8) 0.042(9) 0.043(10) -0.012(8) -0.003(7) 0.006(8)
C76 0.014(6) 0.031(7) 0.043(7) -0.003(6) -0.004(6) -0.009(5)
C77 0.039(10) 0.057(10) 0.058(10) 0.010(9) -0.026(9) -0.015(9)
C78 0.047(10) 0.076(12) 0.040(10) 0.000(9) -0.011(8) -0.011(9)
C79 0.082(12) 0.053(11) 0.071(12) -0.006(10) -0.043(10) 0.028(11)
C80 0.033(9) 0.050(10) 0.094(12) 0.023(10) -0.001(10) 0.010(9)
C81 0.049(10) 0.073(12) 0.052(10) 0.010(9) -0.026(9) -0.017(9)
C82 0.035(10) 0.096(13) 0.087(13) -0.024(11) -0.018(10) -0.004(10)
C83 0.041(10) 0.071(11) 0.074(11) -0.029(10) 0.006(10) -0.005(9)
C84 0.088(13) 0.112(14) 0.072(12) -0.049(11) 0.016(11) 0.020(12)
C85 0.055(12) 0.083(12) 0.076(12) 0.029(11) -0.003(10) -0.007(11)
C86 0.090(13) 0.095(13) 0.077(13) 0.006(12) 0.014(11) -0.030(12)
C87 0.036(8) 0.023(8) 0.047(9) 0.004(7) -0.016(7) -0.003(7)
C88 0.040(8) 0.014(7) 0.045(8) 0.005(7) -0.011(7) 0.001(7)
C89 0.052(9) 0.018(7) 0.040(8) 0.014(7) -0.019(7) 0.004(7)
C90 0.041(9) 0.020(7) 0.054(9) 0.018(7) -0.023(7) -0.011(7)
C91 0.043(9) 0.032(8) 0.065(10) 0.010(8) -0.029(8) -0.012(7)
C92 0.039(9) 0.043(9) 0.058(9) 0.010(8) -0.024(8) -0.011(8)
C93 0.035(8) 0.037(9) 0.058(9) 0.007(8) -0.017(8) -0.018(7)
C94 0.036(8) 0.029(8) 0.057(9) 0.011(7) -0.023(7) -0.011(7)
C95 0.040(9) 0.035(8) 0.044(9) 0.007(7) -0.014(7) -0.008(7)
C96 0.035(8) 0.028(8) 0.041(8) 0.003(7) -0.020(7) -0.008(7)
C97 0.033(8) 0.011(7) 0.035(8) 0.000(6) -0.009(7) -0.009(6)
C98 0.047(9) 0.023(7) 0.026(8) -0.015(6) -0.003(7) 0.003(7)
C99 0.037(7) 0.012(6) 0.033(6) 0.001(5) -0.003(6) -0.011(5)
C100 0.032(8) 0.014(7) 0.038(8) -0.003(6) -0.006(7) -0.010(6)
C101 0.035(8) 0.021(7) 0.044(8) -0.007(7) -0.007(7) -0.004(7)
C102 0.026(7) 0.025(7) 0.031(8) -0.009(6) -0.011(6) -0.003(6)
C103 0.026(7) 0.034(8) 0.021(7) -0.002(6) 0.000(6) -0.008(7)
C104 0.020(7) 0.041(8) 0.039(8) -0.017(7) 0.003(6) -0.009(7)
C105 0.024(8) 0.035(8) 0.045(9) -0.003(7) -0.006(7) -0.008(7)
C106 0.032(8) 0.029(8) 0.050(9) -0.008(7) -0.012(7) 0.003(7)
C107 0.034(9) 0.022(8) 0.055(10) 0.008(7) -0.029(8) -0.011(7)
C108 0.036(9) 0.037(9) 0.057(10) 0.010(8) -0.023(8) -0.015(8)
C109 0.040(9) 0.023(8) 0.020(8) 0.006(6) -0.007(7) -0.014(7)
C110 0.019(8) 0.031(8) 0.036(9) -0.001(7) -0.005(7) -0.011(7)
C111 0.047(10) 0.020(8) 0.046(9) -0.006(7) -0.014(8) -0.006(7)
C112 0.055(10) 0.027(9) 0.046(10) -0.006(8) -0.015(9) 0.000(8)
C113 0.061(11) 0.033(9) 0.057(11) -0.006(9) -0.014(9) 0.007(9)
C114 0.064(11) 0.030(9) 0.041(9) -0.011(8) -0.028(9) 0.011(8)
C115 0.055(10) 0.027(9) 0.044(10) -0.006(8) -0.015(8) 0.000(8)
C116 0.062(11) 0.036(10) 0.082(12) 0.003(9) -0.028(10) -0.018(9)
C117 0.061(11) 0.036(9) 0.087(12) -0.010(9) -0.047(10) -0.016(9)
C118 0.046(10) 0.043(10) 0.094(13) -0.003(10) -0.038(10) -0.014(9)
C119 0.041(10) 0.047(10) 0.084(12) 0.000(10) -0.032(9) -0.008(9)
C120 0.038(9) 0.037(9) 0.051(10) 0.000(8) -0.020(8) -0.019(8)
C121 0.042(9) 0.017(8) 0.038(9) 0.002(7) -0.009(8) 0.004(7)
C122 0.042(9) 0.028(8) 0.030(8) -0.003(7) -0.015(7) -0.002(7)
C123 0.042(9) 0.030(9) 0.038(9) 0.001(7) -0.016(8) -0.006(8)
C124 0.039(9) 0.017(7) 0.040(9) -0.004(7) -0.006(7) -0.005(7)
C125 0.048(9) 0.009(7) 0.035(8) 0.005(6) -0.012(7) -0.004(7)
C126 0.039(9) 0.038(9) 0.034(9) -0.017(7) 0.006(7) -0.019(8)
C127 0.042(10) 0.065(11) 0.052(10) -0.003(9) -0.007(9) -0.013(9)
C128 0.023(8) 0.065(11) 0.055(10) -0.006(9) -0.018(8) -0.016(8)
C129 0.031(9) 0.064(11) 0.055(10) -0.011(9) -0.013(8) -0.012(9)
C130 0.032(9) 0.051(10) 0.041(9) -0.002(8) -0.008(8) -0.007(8)
C131 0.032(8) 0.036(9) 0.068(10) 0.022(8) -0.026(8) -0.006(7)
C132 0.030(9) 0.040(10) 0.089(12) 0.023(9) -0.033(9) -0.002(8)
C133 0.032(10) 0.051(11) 0.103(14) 0.028(11) -0.022(10) 0.001(9)
C134 0.030(9) 0.063(11) 0.086(12) 0.036(10) -0.013(9) -0.007(9)
C135 0.034(10) 0.066(12) 0.078(12) 0.015(11) -0.019(9) 0.003(9)
C136 0.032(9) 0.050(11) 0.064(12) 0.016(9) -0.018(9) -0.003(8)
C137 0.048(12) 0.071(14) 0.093(16) 0.039(13) 0.002(12) -0.023(11)
C138 0.038(9) 0.036(8) 0.050(9) -0.004(7) -0.005(7) -0.023(7)
C139 0.038(10) 0.056(11) 0.059(11) 0.001(9) 0.000(9) -0.025(9)
C140 0.033(10) 0.058(11) 0.063(11) -0.001(9) -0.006(8) -0.025(9)
C141 0.045(10) 0.061(10) 0.073(11) -0.015(9) 0.009(9) -0.023(9)
C142 0.047(10) 0.044(10) 0.059(11) -0.018(9) 0.005(9) -0.014(9)
C143 0.042(10) 0.047(10) 0.050(10) -0.012(8) -0.013(8) -0.016(8)
C144 0.051(13) 0.076(14) 0.079(15) -0.025(12) 0.014(11) -0.019(11)
C145 0.039(8) 0.038(8) 0.035(8) -0.008(7) -0.009(7) -0.007(7)
C146 0.037(10) 0.050(10) 0.050(10) -0.016(9) 0.002(8) -0.001(8)
C147 0.053(11) 0.051(10) 0.054(11) -0.018(9) -0.003(9) -0.008(9)
C148 0.047(9) 0.051(10) 0.059(10) -0.012(8) -0.001(8) -0.022(8)
C149 0.057(11) 0.050(10) 0.058(11) -0.016(9) -0.009(9) -0.013(9)
C150 0.054(10) 0.033(9) 0.036(9) -0.014(7) 0.014(8) -0.016(8)
C151 0.059(13) 0.052(12) 0.051(12) -0.013(10) -0.005(10) -0.013(10)
C152 0.031(8) 0.041(9) 0.057(10) 0.003(8) -0.012(8) -0.006(7)
C153 0.035(9) 0.036(9) 0.058(10) -0.006(8) -0.024(8) -0.008(8)
C154 0.040(10) 0.058(11) 0.061(11) 0.012(9) -0.031(9) -0.002(9)
C155 0.052(10) 0.057(10) 0.056(10) 0.009(9) -0.020(9) -0.002(9)
C156 0.046(10) 0.051(10) 0.050(10) 0.002(9) -0.010(9) -0.008(9)
C157 0.035(9) 0.036(9) 0.061(11) 0.006(9) -0.001(8) -0.001(8)
C158 0.076(14) 0.048(12) 0.050(12) 0.018(10) -0.007(11) -0.010(11)
C159 0.036(9) 0.022(8) 0.086(11) 0.000(8) -0.029(9) 0.011(8)
C160 0.071(12) 0.031(10) 0.088(12) 0.004(10) -0.042(10) 0.001(9)
C161 0.108(14) 0.059(12) 0.102(13) -0.021(11) -0.051(12) -0.015(11)
C162 0.124(13) 0.037(10) 0.080(12) -0.031(10) -0.062(12) 0.017(10)
C164 0.058(11) 0.045(10) 0.054(11) -0.003(9) -0.006(9) 0.007(9)
C167 0.112(14) 0.073(12) 0.087(12) -0.036(11) -0.053(12) 0.046(12)
C168 0.043(10) 0.034(9) 0.037(9) -0.002(8) -0.009(8) 0.010(8)
C169 0.041(9) 0.041(10) 0.036(9) 0.001(8) -0.012(8) -0.007(8)
C170 0.042(9) 0.027(9) 0.080(11) 0.005(9) -0.031(9) -0.014(8)
C171 0.044(10) 0.040(9) 0.050(10) 0.017(9) -0.008(9) -0.009(8)
C173 0.034(9) 0.042(9) 0.054(10) -0.004(8) -0.027(8) 0.002(8)
C175 0.116(11) 0.095(11) 0.096(11) -0.020(10) -0.025(10) -0.027(10)
C178 0.166(13) 0.130(12) 0.109(12) -0.030(11) -0.007(12) -0.021(12)

loop_
_atom_type_symbol
_atom_type_description
_atom_type_scat_dispersion_real
_atom_type_scat_dispersion_imag
_atom_type_scat_source
C C 0.0033 0.0016 'International Tables Vol C Tables 4.2.6.8 and 6.1.1.4'
H H 0.0000 0.0000 'International Tables Vol C Tables 4.2.6.8 and 6.1.1.4'
D D 0.0000 0.0000 'International Tables Vol C Tables 4.2.6.8 and 6.1.1.4'
O O 0.0106 0.0060 'International Tables Vol C Tables 4.2.6.8 and 6.1.1.4'
Cl Cl 0.1484 0.1585 'International Tables Vol C Tables 4.2.6.8 and 6.1.1.4'
Ru Ru -1.2594 0.8363 'International Tables Vol C Tables 4.2.6.8 and 6.1.1.4'

loop_
_geom_angle_atom_site_label_1
_geom_angle_atom_site_label_2
_geom_angle_atom_site_label_3
_geom_angle
C75 Ru1 C76 87.1(8)
C75 Ru1 C21 112.3(8)
C76 Ru1 C21 105.5(7)
C75 Ru1 C3 149.5(8)
C76 Ru1 C3 123.3(8)
C21 Ru1 C3 60.8(7)
C75 Ru1 C4 149.5(8)
C76 Ru1 C4 99.4(7)
C21 Ru1 C4 37.3(7)
C3 Ru1 C4 34.7(6)
C75 Ru1 C1 94.2(8)
C76 Ru1 C1 138.2(7)
C21 Ru1 C1 36.4(6)
C3 Ru1 C1 62.3(7)
C4 Ru1 C1 61.4(7)
C75 Ru1 C2 111.0(8)
C76 Ru1 C2 160.6(8)
C21 Ru1 C2 62.2(6)
C3 Ru1 C2 38.5(8)
C4 Ru1 C2 61.6(7)
C1 Ru1 C2 37.8(6)
C75 Ru1 Ru4 70.2(6)
C76 Ru1 Ru4 78.2(5)
C21 Ru1 Ru4 175.5(4)
C3 Ru1 Ru4 115.1(5)
C4 Ru1 Ru4 140.3(5)
C1 Ru1 Ru4 141.0(5)
C2 Ru1 Ru4 113.6(5)
C75 Ru1 Ru2 123.6(6)
C76 Ru1 Ru2 96.6(6)
C21 Ru1 Ru2 120.5(5)
C3 Ru1 Ru2 60.9(5)
C4 Ru1 Ru2 85.5(5)
C1 Ru1 Ru2 116.6(5)
C2 Ru1 Ru2 79.4(5)
Ru4 Ru1 Ru2 55.92(6)
C75 Ru1 Ru3 77.4(6)
C76 Ru1 Ru3 134.3(5)
C21 Ru1 Ru3 120.2(4)
C3 Ru1 Ru3 81.6(5)
C4 Ru1 Ru3 115.7(4)
C1 Ru1 Ru3 86.2(5)
C2 Ru1 Ru3 59.7(5)
Ru4 Ru1 Ru3 56.12(6)
Ru2 Ru1 Ru3 60.31(6)
C78 Ru2 C77 89.9(10)
C78 Ru2 C28 90.2(9)
C77 Ru2 C28 126.7(10)
C78 Ru2 C29 118.1(9)
C77 Ru2 C29 99.3(9)
C28 Ru2 C29 37.5(6)
C78 Ru2 Ru4 99.6(8)
C77 Ru2 Ru4 89.7(8)
C28 Ru2 Ru4 142.5(6)
C29 Ru2 Ru4 141.1(5)
C78 Ru2 Ru1 160.9(8)
C77 Ru2 Ru1 88.3(7)
C28 Ru2 Ru1 106.0(5)
C29 Ru2 Ru1 81.0(5)
Ru4 Ru2 Ru1 61.38(7)
C78 Ru2 Ru3 113.0(8)
C77 Ru2 Ru3 141.7(8)
C28 Ru2 Ru3 85.1(6)
C29 Ru2 Ru3 96.2(5)
Ru4 Ru2 Ru3 57.62(6)
Ru1 Ru2 Ru3 59.94(6)
C73 Ru3 C74 85.0(10)
C73 Ru3 C26 113.1(9)
C74 Ru3 C26 98.3(9)
C73 Ru3 C25 94.0(9)
C74 Ru3 C25 129.7(9)
C26 Ru3 C25 36.9(7)
C73 Ru3 C27 148.4(9)
C74 Ru3 C27 91.4(9)
C26 Ru3 C27 36.4(7)
C25 Ru3 C27 64.6(7)
C73 Ru3 Ru4 104.0(8)
C74 Ru3 Ru4 87.9(8)
C26 Ru3 Ru4 142.8(5)
C25 Ru3 Ru4 140.0(4)
C27 Ru3 Ru4 107.2(5)
C73 Ru3 Ru1 101.3(7)
C74 Ru3 Ru1 149.0(8)
C26 Ru3 Ru1 106.7(5)
C25 Ru3 Ru1 80.5(4)
C27 Ru3 Ru1 97.8(5)
Ru4 Ru3 Ru1 61.18(6)
C73 Ru3 Ru2 157.4(7)
C74 Ru3 Ru2 105.2(8)
C26 Ru3 Ru2 85.9(5)
C25 Ru3 Ru2 94.6(5)
C27 Ru3 Ru2 53.1(5)
Ru4 Ru3 Ru2 57.24(6)
Ru1 Ru3 Ru2 59.75(6)
C81 Ru4 C79 94.4(12)
C81 Ru4 C80 91.5(11)
C79 Ru4 C80 95.6(13)
C81 Ru4 Ru2 86.3(9)
C79 Ru4 Ru2 161.3(9)
C80 Ru4 Ru2 103.1(9)
C81 Ru4 Ru3 97.2(8)
C79 Ru4 Ru3 96.3(9)
C80 Ru4 Ru3 164.7(7)
Ru2 Ru4 Ru3 65.14(7)
C81 Ru4 Ru1 147.6(9)
C79 Ru4 Ru1 112.0(7)
C80 Ru4 Ru1 103.8(7)
Ru2 Ru4 Ru1 62.70(6)
Ru3 Ru4 Ru1 62.70(6)
C82 Ru5 C83 92.8(11)
C82 Ru5 C12 98.7(10)
C83 Ru5 C12 167.9(9)
C82 Ru5 C11 98.5(11)
C83 Ru5 C11 135.7(10)
C12 Ru5 C11 38.6(7)
C82 Ru5 C23 130.0(11)
C83 Ru5 C23 107.5(9)
C12 Ru5 C23 61.9(7)
C11 Ru5 C23 36.8(7)
C82 Ru5 C13 129.7(10)
C83 Ru5 C13 133.8(10)
C12 Ru5 C13 37.5(7)
C11 Ru5 C13 63.8(7)
C23 Ru5 C13 62.0(6)
C82 Ru5 C14 161.3(10)
C83 Ru5 C14 104.7(9)
C12 Ru5 C14 63.5(7)
C11 Ru5 C14 64.2(8)
C23 Ru5 C14 38.0(7)
C13 Ru5 C14 37.7(7)
C82 Ru5 Ru6 94.3(11)
C83 Ru5 Ru6 99.5(8)
C12 Ru5 Ru6 83.5(5)
C11 Ru5 Ru6 121.9(5)
C23 Ru5 Ru6 125.1(5)
C13 Ru5 Ru6 64.7(4)
C14 Ru5 Ru6 89.6(5)
C86 Ru6 C84 95.0(15)
C86 Ru6 C85 90.4(13)
C84 Ru6 C85 99.6(15)
C86 Ru6 C38 84.7(12)
C84 Ru6 C38 130.9(13)
C85 Ru6 C38 129.5(12)
C86 Ru6 C37 92.2(12)
C84 Ru6 C37 93.3(12)
C85 Ru6 C37 166.6(11)
C38 Ru6 C37 37.9(8)
C86 Ru6 C39 108.2(12)
C84 Ru6 C39 149.7(13)
C85 Ru6 C39 99.5(11)
C38 Ru6 C39 37.4(7)
C37 Ru6 C39 67.3(7)
C86 Ru6 Ru5 169.8(11)
C84 Ru6 Ru5 83.1(11)
C85 Ru6 Ru5 80.1(8)
C38 Ru6 Ru5 104.1(6)
C37 Ru6 Ru5 97.9(5)
C39 Ru6 Ru5 77.2(5)
C160 Ru7 C159 85.2(10)
C160 Ru7 C107 107.1(10)
C159 Ru7 C107 109.7(9)
C160 Ru7 C90 95.3(9)
C159 Ru7 C90 145.6(9)
C107 Ru7 C90 37.4(7)
C160 Ru7 C87 143.1(10)
C159 Ru7 C87 98.2(8)
C107 Ru7 C87 37.3(7)
C90 Ru7 C87 61.8(7)
C160 Ru7 C89 115.5(9)
C159 Ru7 C89 158.9(9)
C107 Ru7 C89 62.2(7)
C90 Ru7 C89 35.5(7)
C87 Ru7 C89 63.2(7)
C160 Ru7 C88 155.1(9)
C159 Ru7 C88 118.9(8)
C107 Ru7 C88 61.2(7)
C90 Ru7 C88 61.6(7)
C87 Ru7 C88 35.4(7)
C89 Ru7 C88 40.1(7)
C160 Ru7 Ru10 78.3(9)
C159 Ru7 Ru10 70.1(7)
C107 Ru7 Ru10 174.6(5)
C90 Ru7 Ru10 143.8(5)
C87 Ru7 Ru10 137.5(5)
C89 Ru7 Ru10 116.0(5)
C88 Ru7 Ru10 114.0(5)
C160 Ru7 Ru8 88.6(8)
C159 Ru7 Ru8 126.3(7)
C107 Ru7 Ru8 123.1(5)
C90 Ru7 Ru8 88.1(5)
C87 Ru7 Ru8 116.9(5)
C89 Ru7 Ru8 61.7(5)
C88 Ru7 Ru8 81.8(5)
Ru10 Ru7 Ru8 56.44(8)
C160 Ru7 Ru9 133.0(9)
C159 Ru7 Ru9 87.4(7)
C107 Ru7 Ru9 119.0(5)
C90 Ru7 Ru9 115.4(5)
C87 Ru7 Ru9 83.8(5)
C89 Ru7 Ru9 81.1(5)
C88 Ru7 Ru9 59.6(5)
Ru10 Ru7 Ru9 55.72(8)
Ru8 Ru7 Ru9 59.84(8)
C161 Ru8 C162 87.3(14)
C161 Ru8 C114 118.9(11)
C162 Ru8 C114 90.0(9)
C161 Ru8 C115 99.3(12)
C162 Ru8 C115 117.7(9)
C114 Ru8 C115 33.6(7)
C161 Ru8 Ru10 97.0(10)
C162 Ru8 Ru10 98.2(8)
C114 Ru8 Ru10 143.5(6)
C115 Ru8 Ru10 141.0(5)
C161 Ru8 Ru7 94.0(10)
C162 Ru8 Ru7 159.8(7)
C114 Ru8 Ru7 106.7(5)
C115 Ru8 Ru7 81.9(5)
Ru10 Ru8 Ru7 61.68(8)
C161 Ru8 Ru9 149.8(10)
C162 Ru8 Ru9 110.7(10)
C114 Ru8 Ru9 86.2(6)
C115 Ru8 Ru9 93.5(6)
Ru10 Ru8 Ru9 57.57(8)
Ru7 Ru8 Ru9 60.70(8)
C164 Ru9 C163 91.9(14)
C164 Ru9 C112 122.3(10)
C163 Ru9 C112 96.5(13)
C164 Ru9 C111 98.8(9)
C163 Ru9 C111 127.6(12)
C112 Ru9 C111 36.1(7)
C164 Ru9 C113 155.9(10)
C163 Ru9 C113 88.2(13)
C112 Ru9 C113 34.0(7)
C111 Ru9 C113 62.9(7)
C164 Ru9 Ru10 93.7(8)
C163 Ru9 Ru10 85.8(11)
C112 Ru9 Ru10 143.7(6)
C111 Ru9 Ru10 143.4(5)
C113 Ru9 Ru10 110.3(6)
C164 Ru9 Ru8 147.3(8)
C163 Ru9 Ru8 101.2(11)
C112 Ru9 Ru8 86.2(6)
C111 Ru9 Ru8 96.6(5)
C113 Ru9 Ru8 55.5(6)
Ru10 Ru9 Ru8 58.06(8)
C164 Ru9 Ru7 93.8(8)
C163 Ru9 Ru7 147.0(11)
C112 Ru9 Ru7 107.6(6)
C111 Ru9 Ru7 83.5(5)
C113 Ru9 Ru7 99.2(6)
Ru10 Ru9 Ru7 61.37(9)
Ru8 Ru9 Ru7 59.46(8)
C166 Ru10 C165 94.5(18)
C166 Ru10 C167 92.8(15)
C165 Ru10 C167 94.7(18)
C166 Ru10 Ru9 97.8(12)
C165 Ru10 Ru9 160.8(14)
C167 Ru10 Ru9 99.4(11)
C166 Ru10 Ru8 89.6(12)
C165 Ru10 Ru8 101.1(14)
C167 Ru10 Ru8 163.8(11)
Ru9 Ru10 Ru8 64.37(8)
C166 Ru10 Ru7 150.1(12)
C165 Ru10 Ru7 99.7(13)
C167 Ru10 Ru7 112.0(9)
Ru9 Ru10 Ru7 62.91(8)
Ru8 Ru10 Ru7 61.88(8)
C168 Ru11 C169 87.7(9)
C168 Ru11 C98 132.4(9)
C169 Ru11 C98 137.6(8)
C168 Ru11 C99 165.1(8)
C169 Ru11 C99 105.7(7)
C98 Ru11 C99 37.3(7)
C168 Ru11 C100 135.7(7)
C169 Ru11 C100 99.6(7)
C98 Ru11 C100 63.4(6)
C99 Ru11 C100 36.9(6)
C168 Ru11 C109 105.6(8)
C169 Ru11 C109 127.4(7)
C98 Ru11 C109 62.8(6)
C99 Ru11 C109 61.3(6)
C100 Ru11 C109 37.6(6)
C168 Ru11 C97 103.7(8)
C169 Ru11 C97 161.3(7)
C98 Ru11 C97 39.0(6)
C99 Ru11 C97 61.7(6)
C100 Ru11 C97 61.9(6)
C109 Ru11 C97 35.5(6)
C168 Ru11 Ru12 99.3(6)
C169 Ru11 Ru12 102.0(6)
C98 Ru11 Ru12 63.7(5)
C99 Ru11 Ru12 84.4(5)
C100 Ru11 Ru12 121.1(4)
C109 Ru11 Ru12 124.6(5)
C97 Ru11 Ru12 90.9(4)
C171 Ru12 C170 99.7(9)
C171 Ru12 C173 89.7(9)
C170 Ru12 C173 98.1(9)
C171 Ru12 C122 84.9(8)
C170 Ru12 C122 136.8(8)
C173 Ru12 C122 125.0(8)
C171 Ru12 C121 109.1(8)
C170 Ru12 C121 147.0(8)
C173 Ru12 C121 97.9(8)
C122 Ru12 C121 35.9(6)
C171 Ru12 C123 90.7(8)
C170 Ru12 C123 101.0(8)
C173 Ru12 C123 160.6(8)
C122 Ru12 C123 35.9(7)
C121 Ru12 C123 63.8(7)
C171 Ru12 Ru11 170.9(6)
C170 Ru12 Ru11 75.8(7)
C173 Ru12 Ru11 83.3(6)
C122 Ru12 Ru11 103.8(5)
C121 Ru12 Ru11 77.7(5)
C123 Ru12 Ru11 97.8(5)
C21 C1 C20 128.0(17)
C21 C1 C2 108.7(16)
C20 C1 C2 123.1(17)
C21 C1 Ru1 70.3(10)
C20 C1 Ru1 125.9(13)
C2 C1 Ru1 73.1(9)
C25 C2 C1 123.3(18)
C25 C2 C3 134.7(18)
C1 C2 C3 102.0(15)
C25 C2 Ru1 127.2(13)
C1 C2 Ru1 69.1(9)
C3 C2 Ru1 67.3(9)
C4 C3 C2 111.6(18)
C4 C3 C29 123(2)
C2 C3 C29 124.1(17)
C4 C3 Ru1 74.5(11)
C2 C3 Ru1 74.3(11)
C29 C3 Ru1 128.8(13)
C3 C4 C21 108.3(18)
C3 C4 C5 126.5(19)
C21 C4 C5 125.1(15)
C3 C4 Ru1 70.8(11)
C21 C4 Ru1 69.8(10)
C5 C4 Ru1 128.0(12)
C6 C5 C45 114.0(15)
C6 C5 C4 108.3(14)
C45 C5 C4 117.3(16)
C6 C5 H5 105.3
C45 C5 H5 105.3
C4 C5 H5 105.3
C7 C6 C22 106.3(16)
C7 C6 C5 127.8(16)
C22 C6 C5 125.8(17)
C6 C7 C30 125.7(17)
C6 C7 C8 109.0(16)
C30 C7 C8 125.2(18)
C9 C8 C34 129.1(18)
C9 C8 C7 104.2(17)
C34 C8 C7 126.7(18)
C22 C9 C8 110.2(17)
C22 C9 C10 129.0(19)
C8 C9 C10 120.7(18)
C11 C10 C52 113.6(18)
C11 C10 C9 108.0(16)
C52 C10 C9 117.2(16)
C11 C10 H10 105.7
C52 C10 H10 105.7
C9 C10 H10 105.7
C23 C11 C12 105.3(18)
C23 C11 C10 129.7(19)
C12 C11 C10 124.1(18)
C23 C11 Ru5 71.7(11)
C12 C11 Ru5 70.1(10)
C10 C11 Ru5 130.8(14)
C35 C12 C13 127.9(19)
C35 C12 C11 123(2)
C13 C12 C11 109.0(17)
C35 C12 Ru5 119.9(13)
C13 C12 Ru5 72.2(10)
C11 C12 Ru5 71.3(10)
C12 C13 C39 131.1(19)
C12 C13 C14 109.5(17)
C39 C13 C14 119(2)
C12 C13 Ru5 70.3(10)
C39 C13 Ru5 123.1(13)
C14 C13 Ru5 72.6(11)
C23 C14 C15 130.7(18)
C23 C14 C13 103.6(18)
C15 C14 C13 125.3(18)
C23 C14 Ru5 69.3(11)
C15 C14 Ru5 130.0(13)
C13 C14 Ru5 69.6(11)
C14 C15 C59 113.2(17)
C14 C15 C16 109.6(15)
C59 C15 C16 112.6(16)
C14 C15 H15 107.0
C59 C15 H15 107.0
C16 C15 H15 107.0
C17 C16 C24 112.1(17)
C17 C16 C15 126.3(16)
C24 C16 C15 121.5(18)
C16 C17 C40 127.5(18)
C16 C17 C18 104.9(16)
C40 C17 C18 127.4(19)
C19 C18 C44 124.0(18)
C19 C18 C17 110.4(18)
C44 C18 C17 125.6(17)
C18 C19 C20 130(2)
C18 C19 C24 105.1(17)
C20 C19 C24 124.3(19)
C1 C20 C19 108.7(17)
C1 C20 C66 113.8(16)
C19 C20 C66 112.3(16)
C1 C20 H20 107.3
C19 C20 H20 107.3
C66 C20 H20 107.3
C1 C21 C4 109.0(15)
C1 C21 Ru1 73.3(11)
C4 C21 Ru1 72.9(10)
C1 C21 H21 125.3
C4 C21 H21 125.3
Ru1 C21 H21 125.3
C9 C22 C6 110.1(18)
C9 C22 H22 124.9
C6 C22 H22 124.9
C11 C23 C14 112.7(17)
C11 C23 Ru5 71.4(11)
C14 C23 Ru5 72.6(11)
C11 C23 H23 123.7
C14 C23 H23 123.7
Ru5 C23 H23 123.7
C16 C24 C19 107.3(19)
C16 C24 H24 126.3
C19 C24 H24 126.3
C26 C25 C2 124.0(18)
C26 C25 Ru3 69.2(10)
C2 C25 Ru3 90.9(10)
C26 C25 H25 117.8
C2 C25 H25 117.8
Ru3 C25 H25 117.8
C25 C26 C27 122.2(15)
C25 C26 Ru3 73.9(10)
C27 C26 Ru3 81.5(11)
C25 C26 H26 118.9
C27 C26 H26 118.9
Ru3 C26 H26 118.9
C28 C27 C26 125.0(18)
C28 C27 Ru3 127.4(13)
C26 C27 Ru3 62.1(11)
C28 C27 H27 111.3
C26 C27 H27 111.3
Ru3 C27 H27 111.3
C29 C28 C27 125.3(19)
C29 C28 Ru2 73.0(11)
C27 C28 Ru2 80.9(12)
C29 C28 H28 117.3
C27 C28 H28 117.3
Ru2 C28 H28 117.3
C28 C29 C3 121.6(19)
C28 C29 Ru2 69.5(11)
C3 C29 Ru2 88.2(11)
C28 C29 H29 119.0
C3 C29 H29 119.0
Ru2 C29 H29 119.0
C31 C30 C7 132(2)
C31 C30 H30 113.9
C7 C30 H30 113.9
C32 C31 C30 127(2)
C32 C31 H31 116.7
C30 C31 H31 116.7
C31 C32 C33 133(2)
C31 C32 H32 113.4
C33 C32 H32 113.4
C34 C33 C32 126(2)
C34 C33 H33 117.2
C32 C33 H33 117.2
C33 C34 C8 130(2)
C33 C34 H34 114.9
C8 C34 H34 114.9
C36 C35 C12 125(2)
C36 C35 H35 117.7
C12 C35 H35 117.7
C35 C36 C37 128(2)
C35 C36 H36 116.1
C37 C36 H36 116.1
C38 C37 C36 124.0(17)
C38 C37 Ru6 68.5(12)
C36 C37 Ru6 120.9(13)
C38 C37 H37 112.2
C36 C37 H37 112.2
Ru6 C37 H37 112.2
C37 C38 C39 122(2)
C37 C38 Ru6 73.5(12)
C39 C38 Ru6 75.8(12)
C37 C38 H38 119.0
C39 C38 H38 119.0
Ru6 C38 H38 119.0
C13 C39 C38 124(2)
C13 C39 Ru6 93.2(13)
C38 C39 Ru6 66.8(11)
C13 C39 H39 117.9
C38 C39 H39 117.9
Ru6 C39 H39 117.9
C41 C40 C17 130(2)
C41 C40 H40 114.9
C17 C40 H40 114.9
C40 C41 C42 129(2)
C40 C41 H41 115.7
C42 C41 H41 115.7
C41 C42 C43 130(2)
C41 C42 H42 115.1
C43 C42 H42 115.1
C44 C43 C42 129(2)
C44 C43 H43 115.7
C42 C43 H43 115.7
C43 C44 C18 130(2)
C43 C44 H44 115.2
C18 C44 H44 115.2
C46 C45 C51 117.0(18)
C46 C45 C5 124.4(18)
C51 C45 C5 118.5(16)
C45 C46 C47 124(2)
C45 C46 H46 117.8
C47 C46 H46 117.9
C48 C47 C46 119.8(19)
C48 C47 H47 120.1
C46 C47 H47 120.1
C50 C48 C47 117.9(18)
C50 C48 C49 121(2)
C47 C48 C49 121(2)
C48 C49 H49A 109.5
C48 C49 H49B 109.5
H49A C49 H49B 109.5
C48 C49 H49C 109.5
H49A C49 H49C 109.5
H49B C49 H49C 109.5
C48 C50 C51 120.7(19)
C48 C50 H50 119.6
C51 C50 H50 119.6
C45 C51 C50 120.0(17)
C45 C51 H51 120.0
C50 C51 H51 120.0
C53 C52 C57 119(2)
C53 C52 C10 122.1(19)
C57 C52 C10 119(2)
C52 C53 C54 123(2)
C52 C53 H53 118.3
C54 C53 H53 118.3
C55 C54 C53 118(2)
C55 C54 H54 121.2
C53 C54 H54 121.2
C54 C55 C56 120(2)
C54 C55 C58 122(2)
C56 C55 C58 118(2)
C57 C56 C55 119(2)
C57 C56 H56 120.7
C55 C56 H56 120.7
C56 C57 C52 122(2)
C56 C57 H57 119.2
C52 C57 H57 119.2
C55 C58 H58A 109.5
C55 C58 H58B 109.5
H58A C58 H58B 109.5
C55 C58 H58C 109.5
H58A C58 H58C 109.5
H58B C58 H58C 109.5
C60 C59 C64 115.8(17)
C60 C59 C15 119.5(16)
C64 C59 C15 124.3(16)
C59 C60 C61 123.2(17)
C59 C60 H60 118.4
C61 C60 H60 118.4
C62 C61 C60 116.1(18)
C62 C61 H61 122.0
C60 C61 H61 122.0
C61 C62 C63 120(2)
C61 C62 C65 117(2)
C63 C62 C65 122(2)
C64 C63 C62 124(2)
C64 C63 H63 118.0
C62 C63 H63 118.0
C63 C64 C59 119.9(18)
C63 C64 H64 120.1
C59 C64 H64 120.1
C62 C65 H65A 109.5
C62 C65 H65B 109.5
H65A C65 H65B 109.5
C62 C65 H65C 109.5
H65A C65 H65C 109.5
H65B C65 H65C 109.5
C71 C66 C67 121(2)
C71 C66 C20 119.2(19)
C67 C66 C20 120(2)
C66 C67 C68 118(2)
C66 C67 H67 121.2
C68 C67 H67 121.2
C69 C68 C67 120(3)
C69 C68 H68 119.9
C67 C68 H68 119.9
C68 C69 C70 123(3)
C68 C69 C72 119(3)
C70 C69 C72 117(3)
C69 C70 C71 118(2)
C69 C70 H70 121.0
C71 C70 H70 121.0
C66 C71 C70 120(2)
C66 C71 H71 120.1
C70 C71 H71 120.0
C69 C72 H72A 109.5
C69 C72 H72B 109.5
H72A C72 H72B 109.5
C69 C72 H72C 109.5
H72A C72 H72C 109.5
H72B C72 H72C 109.5
O73 C73 Ru3 177(2)
O74 C74 Ru3 175(2)
O75 C75 Ru1 166.3(18)
O76 C76 Ru1 171.2(17)
O77 C77 Ru2 178(2)
O78 C78 Ru2 177(2)
O79 C79 Ru4 178(2)
O80 C80 Ru4 175(3)
O81 C81 Ru4 179(2)
O82 C82 Ru5 162(2)
O83 C83 Ru5 175(2)
O84 C84 Ru6 174(3)
O85 C85 Ru6 170(3)
O86 C86 Ru6 172(3)
C88 C87 C107 109.6(17)
C88 C87 C106 123.9(18)
C107 C87 C106 126.0(18)
C88 C87 Ru7 75.3(11)
C107 C87 Ru7 68.6(11)
C106 C87 Ru7 128.6(12)
C87 C88 C111 127.3(18)
C87 C88 C89 105.8(16)
C111 C88 C89 126.8(17)
C87 C88 Ru7 69.3(10)
C111 C88 Ru7 129.2(13)
C89 C88 Ru7 68.4(9)
C90 C89 C115 132(2)
C90 C89 C88 104.6(17)
C115 C89 C88 122.7(17)
C90 C89 Ru7 70.9(10)
C115 C89 Ru7 126.9(14)
C88 C89 Ru7 71.5(9)
C89 C90 C107 110.8(18)
C89 C90 C91 121.8(18)
C107 C90 C91 127.3(19)
C89 C90 Ru7 73.6(12)
C107 C90 Ru7 68.7(11)
C91 C90 Ru7 128.3(14)
C131 C91 C90 115.2(17)
C131 C91 C92 109.5(19)
C90 C91 C92 107.2(16)
C131 C91 H91 108.3
C90 C91 H91 108.3
C92 C91 H91 108.3
C108 C92 C93 106.6(17)
C108 C92 C91 127.6(18)
C93 C92 C91 125.5(19)
C116 C93 C92 125.7(19)
C116 C93 C94 125.6(18)
C92 C93 C94 108.6(17)
C120 C94 C95 128.1(18)
C120 C94 C93 128.1(18)
C95 C94 C93 103.7(16)
C108 C95 C94 108.9(18)
C108 C95 C96 128.2(18)
C94 C95 C96 122.5(16)
C138 C96 C95 112.9(16)
C138 C96 C97 111.8(16)
C95 C96 C97 107.5(15)
C138 C96 H96 108.1
C95 C96 H96 108.1
C97 C96 H96 108.1
C109 C97 C98 107.7(15)
C109 C97 C96 130.6(16)
C98 C97 C96 121.8(16)
C109 C97 Ru11 71.7(9)
C98 C97 Ru11 67.6(9)
C96 C97 Ru11 126.9(11)
C99 C98 C121 129.8(17)
C99 C98 C97 105.5(15)
C121 C98 C97 123.7(17)
C99 C98 Ru11 73.4(10)
C121 C98 Ru11 126.8(12)
C97 C98 Ru11 73.4(9)
C98 C99 C100 110.5(15)
C98 C99 C125 126.8(16)
C100 C99 C125 122.0(16)
C98 C99 Ru11 69.3(10)
C100 C99 Ru11 71.8(10)
C125 C99 Ru11 118.2(11)
C99 C100 C101 125.0(16)
C99 C100 C109 105.8(15)
C101 C100 C109 128.5(16)
C99 C100 Ru11 71.2(10)
C101 C100 Ru11 129.3(12)
C109 C100 Ru11 71.5(9)
C100 C101 C145 114.0(16)
C100 C101 C102 108.8(14)
C145 C101 C102 112.0(15)
C100 C101 H101 107.2
C145 C101 H101 107.2
C102 C101 H101 107.2
C110 C102 C103 105.0(15)
C110 C102 C101 127.4(15)
C103 C102 C101 127.3(16)
C126 C103 C102 122.6(16)
C126 C103 C104 127.8(17)
C102 C103 C104 109.6(15)
C130 C104 C105 125.7(19)
C130 C104 C103 129.4(18)
C105 C104 C103 104.9(15)
C110 C105 C104 108.0(16)
C110 C105 C106 127.1(17)
C104 C105 C106 124.3(16)
C105 C106 C152 111.3(17)
C105 C106 C87 109.7(15)
C152 C106 C87 114.0(17)
C105 C106 H106 107.2
C152 C106 H106 107.2
C87 C106 H106 107.2
C87 C107 C90 108.9(18)
C87 C107 Ru7 74.1(12)
C90 C107 Ru7 73.9(12)
C87 C107 H107 125.2
C90 C107 H107 125.2
Ru7 C107 H107 125.2
C92 C108 C95 111.8(18)
C92 C108 H108 124.1
C95 C108 H108 124.1
C97 C109 C100 110.1(15)
C97 C109 Ru11 72.7(9)
C100 C109 Ru11 70.9(9)
C97 C109 H109 124.9
C100 C109 H109 124.9
Ru11 C109 H109 124.9
C102 C110 C105 112.4(16)
C102 C110 H110 123.8
C105 C110 H110 123.8
C112 C111 C88 124.6(19)
C112 C111 Ru9 70.3(11)
C88 C111 Ru9 87.3(11)
C112 C111 H111 117.7
C88 C111 H111 117.7
Ru9 C111 H111 117.7
C113 C112 C111 124(2)
C113 C112 Ru9 79.9(12)
C111 C112 Ru9 73.6(11)
C113 C112 H112 117.8
C111 C112 H112 117.8
Ru9 C112 H112 117.8
C112 C113 C114 127(2)
C112 C113 Ru9 66.0(12)
C114 C113 Ru9 124.4(15)
C112 C113 H113 110.8
C114 C113 H113 110.8
Ru9 C113 H113 110.8
C115 C114 C113 122(2)
C115 C114 Ru8 76.9(13)
C113 C114 Ru8 82.4(11)
C115 C114 H114 118.9
C113 C114 H114 118.8
Ru8 C114 H114 118.9
C114 C115 C89 130(2)
C114 C115 Ru8 69.5(12)
C89 C115 Ru8 89.3(12)
C114 C115 H115 114.8
C89 C115 H115 114.8
Ru8 C115 H115 114.8
C117 C116 C93 128(2)
C117 C116 H116 116.0
C93 C116 H116 116.0
C116 C117 C118 134(2)
C116 C117 H117 113.2
C118 C117 H117 113.2
C117 C118 C119 125(2)
C117 C118 H118 117.3
C119 C118 H118 117.3
C120 C119 C118 130(2)
C120 C119 H119 115.2
C118 C119 H119 115.2
C119 C120 C94 129(2)
C119 C120 H120 115.3
C94 C120 H120 115.3
C122 C121 C98 125.7(19)
C122 C121 Ru12 66.4(10)
C98 C121 Ru12 90.8(11)
C122 C121 H121 117.1
C98 C121 H121 117.1
Ru12 C121 H121 117.1
C121 C122 C123 123.9(18)
C121 C122 Ru12 77.7(11)
C123 C122 Ru12 79.0(11)
C121 C122 H122 118.0
C123 C122 H122 118.0
Ru12 C122 H122 118.0
C122 C123 C124 126.8(17)
C122 C123 Ru12 65.1(10)
C124 C123 Ru12 119.3(13)
C122 C123 H123 112.4
C124 C123 H123 112.5
Ru12 C123 H123 112.4
C125 C124 C123 127.7(18)
C125 C124 H124 116.1
C123 C124 H124 116.1
C124 C125 C99 124.1(18)
C124 C125 H125 117.9
C99 C125 H125 117.9
C103 C126 C127 129(2)
C103 C126 H126 115.5
C127 C126 H126 115.5
C126 C127 C128 124(2)
C126 C127 H127 117.8
C128 C127 H127 117.8
C129 C128 C127 132.2(19)
C129 C128 H128 113.9
C127 C128 H128 113.9
C130 C129 C128 128(2)
C130 C129 H129 116.1
C128 C129 H129 116.1
C104 C130 C129 129(2)
C104 C130 H130 115.4
C129 C130 H130 115.5
C136 C131 C132 117(2)
C136 C131 C91 123(2)
C132 C131 C91 120(2)
C131 C132 C133 121(3)
C131 C132 H132 119.6
C133 C132 H132 119.6
C132 C133 C134 123(3)
C132 C133 H133 118.5
C134 C133 H133 118.5
C135 C134 C137 122(3)
C135 C134 C133 116(2)
C137 C134 C133 121(3)
C134 C135 C136 119(3)
C134 C135 H135 120.5
C136 C135 H135 120.5
C131 C136 C135 125(2)
C131 C136 H136 117.7
C135 C136 H136 117.7
C134 C137 H13A 109.5
C134 C137 H13B 109.5
H13A C137 H13B 109.5
C134 C137 H13C 109.5
H13A C137 H13C 109.5
H13B C137 H13C 109.5
C143 C138 C139 111.0(19)
C143 C138 C96 121.3(18)
C139 C138 C96 127.7(19)
C140 C139 C138 129(2)
C140 C139 H139 115.7
C138 C139 H139 115.7
C139 C140 C141 117(2)
C139 C140 H140 121.3
C141 C140 H140 121.3
C142 C141 C140 119(2)
C142 C141 C144 126(2)
C140 C141 C144 115(2)
C141 C142 C143 121(2)
C141 C142 H142 119.4
C143 C142 H142 119.4
C142 C143 C138 123(2)
C142 C143 H143 118.4
C138 C143 H143 118.4
C141 C144 H14A 109.5
C141 C144 H14B 109.5
H14A C144 H14B 109.5
C141 C144 H14C 109.5
H14A C144 H14C 109.5
H14B C144 H14C 109.5
C150 C145 C146 117.4(18)
C150 C145 C101 120.6(17)
C146 C145 C101 122.1(18)
C147 C146 C145 121(2)
C147 C146 H146 119.3
C145 C146 H146 119.3
C146 C147 C148 121(2)
C146 C147 H147 119.7
C148 C147 H147 119.7
C149 C148 C147 117(2)
C149 C148 C151 124(2)
C147 C148 C151 119(2)
C150 C149 C148 119(2)
C150 C149 H149 120.4
C148 C149 H149 120.4
C145 C150 C149 124(2)
C145 C150 H150 117.8
C149 C150 H150 117.8
C148 C151 H15D 109.5
C148 C151 H15E 109.5
H15D C151 H15E 109.5
C148 C151 H15F 109.5
H15D C151 H15F 109.5
H15E C151 H15F 109.5
C157 C152 C153 120(2)
C157 C152 C106 122.1(18)
C153 C152 C106 118.3(19)
C152 C153 C154 116(2)
C152 C153 H153 122.2
C154 C153 H153 122.2
C155 C154 C153 127(2)
C155 C154 H154 116.7
C153 C154 H154 116.7
C154 C155 C156 116(2)
C154 C155 C158 122(2)
C156 C155 C158 122(2)
C157 C156 C155 121(2)
C157 C156 H156 119.7
C155 C156 H156 119.8
C152 C157 C156 121(2)
C152 C157 H157 119.3
C156 C157 H157 119.3
C155 C158 H15A 109.5
C155 C158 H15B 109.5
H15A C158 H15B 109.5
C155 C158 H15C 109.5
H15A C158 H15C 109.5
H15B C158 H15C 109.5
O159 C159 Ru7 174(2)
O160 C160 Ru7 177(3)
O161 C161 Ru8 177(3)
O162 C162 Ru8 177(2)
O163 C163 Ru9 169(3)
O164 C164 Ru9 176(2)
O165 C165 Ru10 163(4)
O166 C166 Ru10 173(3)
O167 C167 Ru10 176(4)
O168 C168 Ru11 176.6(18)
O169 C169 Ru11 176.9(18)
O170 C170 Ru12 169.2(19)
O171 C171 Ru12 175.5(19)
O172 C173 Ru12 176(2)
Cl2 C174 Cl3 113(2)
Cl2 C174 Cl1 107(2)
Cl3 C174 Cl1 106(2)
Cl2 C174 H174 110.4
Cl3 C174 H174 110.4
Cl1 C174 H174 110.4
Cl4 C175 Cl6 116(2)
Cl4 C175 Cl5 111(2)
Cl6 C175 Cl5 107.4(19)
Cl4 C175 H175 107.6
Cl6 C175 H175 107.6
Cl5 C175 H175 107.6
Cl7 C176 Cl9 119(3)
Cl7 C176 Cl8 114(3)
Cl9 C176 Cl8 109(3)
Cl7 C176 H176 104.6
Cl9 C176 H176 104.6
Cl8 C176 H176 104.6
Cl12 C177 Cl10 119(3)
Cl12 C177 Cl11 107(2)
Cl10 C177 Cl11 106(2)
Cl12 C177 H177 108.4
Cl10 C177 H177 108.4
Cl11 C177 H177 108.4
Cl14 C178 Cl15 117(3)
Cl14 C178 Cl13 111(3)
Cl15 C178 Cl13 104(2)
Cl14 C178 H178 108.2
Cl15 C178 H178 108.2
Cl13 C178 H178 108.2

loop_
_geom_bond_atom_site_label_1
_geom_bond_atom_site_label_2
_geom_bond_distance
Ru1 C75 1.88(2)
Ru1 C76 1.881(16)
Ru1 C21 2.227(18)
Ru1 C3 2.223(19)
Ru1 C4 2.269(18)
Ru1 C1 2.265(17)
Ru1 C2 2.320(16)
Ru1 Ru4 2.856(2)
Ru1 Ru2 2.891(2)
Ru1 Ru3 2.897(2)
Ru2 C78 1.80(2)
Ru2 C77 1.86(2)
Ru2 C28 2.193(19)
Ru2 C29 2.239(19)
Ru2 Ru4 2.695(3)
Ru2 Ru3 2.908(3)
Ru3 C73 1.83(3)
Ru3 C74 1.88(2)
Ru3 C26 2.167(18)
Ru3 C25 2.227(16)
Ru3 C27 2.43(2)
Ru3 Ru4 2.707(2)
Ru4 C81 1.79(2)
Ru4 C79 1.84(3)
Ru4 C80 1.87(2)
Ru5 C82 1.67(3)
Ru5 C83 1.87(3)
Ru5 C12 2.219(17)
Ru5 C11 2.235(19)
Ru5 C23 2.239(19)
Ru5 C13 2.243(18)
Ru5 C14 2.28(2)
Ru5 Ru6 2.885(3)
Ru6 C86 1.87(3)
Ru6 C84 1.89(3)
Ru6 C85 1.95(3)
Ru6 C38 2.19(2)
Ru6 C37 2.25(2)
Ru6 C39 2.31(2)
Ru7 C160 1.83(3)
Ru7 C159 1.898(19)
Ru7 C107 2.19(2)
Ru7 C90 2.26(2)
Ru7 C87 2.261(19)
Ru7 C89 2.293(17)
Ru7 C88 2.338(17)
Ru7 Ru10 2.858(3)
Ru7 Ru8 2.863(3)
Ru7 Ru9 2.899(3)
Ru8 C161 1.79(3)
Ru8 C162 1.90(3)
Ru8 C114 2.179(19)
Ru8 C115 2.264(19)
Ru8 Ru10 2.705(3)
Ru8 Ru9 2.874(3)
Ru9 C164 1.81(3)
Ru9 C163 1.80(4)
Ru9 C112 2.222(19)
Ru9 C111 2.263(18)
Ru9 C113 2.39(2)
Ru9 Ru10 2.690(3)
Ru10 C166 1.78(4)
Ru10 C165 1.87(3)
Ru10 C167 1.94(3)
Ru11 C168 1.904(19)
Ru11 C169 1.90(2)
Ru11 C98 2.208(17)
Ru11 C99 2.261(17)
Ru11 C100 2.269(17)
Ru11 C109 2.276(16)
Ru11 C97 2.289(16)
Ru11 Ru12 2.882(2)
Ru12 C171 1.91(3)
Ru12 C170 1.95(2)
Ru12 C173 1.94(2)
Ru12 C122 2.170(18)
Ru12 C121 2.313(17)
Ru12 C123 2.348(19)
Cl1 C174 1.87(4)
Cl2 C174 1.71(4)
Cl3 C174 1.72(4)
Cl4 C175 1.68(3)
Cl5 C175 1.80(3)
Cl6 C175 1.74(3)
Cl7 C176 1.64(5)
Cl8 C176 1.80(5)
Cl9 C176 1.71(5)
Cl10 C177 1.74(4)
Cl11 C177 1.82(4)
Cl12 C177 1.66(4)
Cl13 C178 1.83(5)
Cl14 C178 1.67(4)
Cl15 C178 1.72(4)
O73 C73 1.16(3)
O74 C74 1.11(3)
O75 C75 1.16(2)
O76 C76 1.16(2)
O77 C77 1.16(2)
O78 C78 1.21(3)
O79 C79 1.18(3)
O80 C80 1.17(3)
O81 C81 1.21(3)
O82 C82 1.41(3)
O83 C83 1.15(3)
O84 C84 1.15(3)
O85 C85 1.11(3)
O86 C86 1.16(3)
O159 C159 1.13(2)
O160 C160 1.19(3)
O161 C161 1.19(4)
O162 C162 1.05(3)
O163 C163 1.23(4)
O164 C164 1.20(3)
O165 C165 1.18(3)
O166 C166 1.19(4)
O167 C167 1.09(3)
O168 C168 1.12(2)
O169 C169 1.14(2)
O170 C170 1.07(2)
O171 C171 1.15(3)
O172 C173 1.11(2)
C1 C21 1.40(2)
C1 C20 1.48(3)
C1 C2 1.49(3)
C2 C25 1.39(2)
C2 C3 1.50(3)
C3 C4 1.34(2)
C3 C29 1.50(3)
C4 C21 1.44(3)
C4 C5 1.54(2)
C5 C6 1.49(2)
C5 C45 1.51(2)
C5 H5 1.0000
C6 C7 1.39(3)
C6 C22 1.40(2)
C7 C30 1.45(3)
C7 C8 1.48(3)
C8 C9 1.39(3)
C8 C34 1.45(3)
C9 C22 1.37(3)
C9 C10 1.56(3)
C10 C11 1.48(3)
C10 C52 1.52(3)
C10 H10 1.0000
C11 C23 1.41(3)
C11 C12 1.47(3)
C12 C35 1.42(3)
C12 C13 1.44(3)
C13 C39 1.45(3)
C13 C14 1.46(3)
C14 C23 1.47(3)
C14 C15 1.47(3)
C15 C59 1.51(2)
C15 C16 1.56(3)
C15 H15 1.0000
C16 C17 1.36(3)
C16 C24 1.39(3)
C17 C40 1.40(3)
C17 C18 1.50(3)
C18 C19 1.37(3)
C18 C44 1.46(3)
C19 C20 1.49(3)
C19 C24 1.49(3)
C20 C66 1.55(3)
C20 H20 1.0000
C21 H21 1.0000
C22 H22 0.9500
C23 H23 1.0000
C24 H24 0.9500
C25 C26 1.39(3)
C25 H25 1.0000
C26 C27 1.46(3)
C26 H26 1.0000
C27 C28 1.44(3)
C27 H27 1.0000
C28 C29 1.42(2)
C28 H28 1.0000
C29 H29 1.0000
C30 C31 1.36(3)
C30 H30 0.9500
C31 C32 1.34(3)
C31 H31 0.9500
C32 C33 1.47(3)
C32 H32 0.9500
C33 C34 1.36(3)
C33 H33 0.9500
C34 H34 0.9500
C35 C36 1.38(3)
C35 H35 0.9500
C36 C37 1.46(3)
C36 H36 0.9500
C37 C38 1.45(3)
C37 H37 1.0000
C38 C39 1.45(3)
C38 H38 1.0000
C39 H39 1.0000
C40 C41 1.38(3)
C40 H40 0.9500
C41 C42 1.41(3)
C41 H41 0.9500
C42 C43 1.42(3)
C42 H42 0.9500
C43 C44 1.37(3)
C43 H43 0.9500
C44 H44 0.9500
C45 C46 1.32(3)
C45 C51 1.39(3)
C46 C47 1.40(3)
C46 H46 0.9500
C47 C48 1.39(3)
C47 H47 0.9500
C48 C50 1.35(3)
C48 C49 1.51(3)
C49 H49A 0.9800
C49 H49B 0.9800
C49 H49C 0.9800
C50 C51 1.45(3)
C50 H50 0.9500
C51 H51 0.9500
C52 C53 1.36(3)
C52 C57 1.43(3)
C53 C54 1.42(3)
C53 H53 0.9500
C54 C55 1.40(3)
C54 H54 0.9500
C55 C56 1.49(4)
C55 C58 1.53(3)
C56 C57 1.35(3)
C56 H56 0.9500
C57 H57 0.9500
C58 H58A 0.9800
C58 H58B 0.9800
C58 H58C 0.9800
C59 C60 1.40(2)
C59 C64 1.41(3)
C60 C61 1.43(3)
C60 H60 0.9500
C61 C62 1.36(3)
C61 H61 0.9500
C62 C63 1.37(3)
C62 C65 1.56(3)
C63 C64 1.33(3)
C63 H63 0.9500
C64 H64 0.9500
C65 H65A 0.9800
C65 H65B 0.9800
C65 H65C 0.9800
C66 C71 1.36(3)
C66 C67 1.41(3)
C67 C68 1.47(3)
C67 H67 0.9500
C68 C69 1.33(4)
C68 H68 0.9500
C69 C70 1.36(4)
C69 C72 1.55(3)
C70 C71 1.48(3)
C70 H70 0.9500
C71 H71 0.9500
C72 H72A 0.9800
C72 H72B 0.9800
C72 H72C 0.9800
C87 C88 1.40(3)
C87 C107 1.42(3)
C87 C106 1.53(3)
C88 C111 1.48(3)
C88 C89 1.59(3)
C89 C90 1.39(3)
C89 C115 1.48(3)
C90 C107 1.43(3)
C90 C91 1.52(3)
C91 C131 1.49(3)
C91 C92 1.54(3)
C91 H91 1.0000
C92 C108 1.39(3)
C92 C93 1.43(3)
C93 C116 1.41(3)
C93 C94 1.50(3)
C94 C120 1.36(3)
C94 C95 1.45(3)
C95 C108 1.40(3)
C95 C96 1.51(3)
C96 C138 1.45(3)
C96 C97 1.53(2)
C96 H96 1.0000
C97 C109 1.39(2)
C97 C98 1.50(2)
C98 C99 1.43(3)
C98 C121 1.45(3)
C99 C100 1.43(2)
C99 C125 1.49(3)
C100 C101 1.46(3)
C100 C109 1.46(2)
C101 C145 1.53(3)
C101 C102 1.54(2)
C101 H101 1.0000
C102 C110 1.39(2)
C102 C103 1.45(2)
C103 C126 1.42(2)
C103 C104 1.48(3)
C104 C130 1.34(3)
C104 C105 1.43(2)
C105 C110 1.42(2)
C105 C106 1.50(3)
C106 C152 1.53(3)
C106 H106 1.0000
C107 H107 1.0000
C108 H108 0.9500
C109 H109 1.0000
C110 H110 0.9500
C111 C112 1.39(3)
C111 H111 1.0000
C112 C113 1.36(3)
C112 H112 1.0000
C113 C114 1.53(3)
C113 H113 1.0000
C114 C115 1.29(3)
C114 H114 1.0000
C115 H115 1.0000
C116 C117 1.31(3)
C116 H116 0.9500
C117 C118 1.41(3)
C117 H117 0.9500
C118 C119 1.41(3)
C118 H118 0.9500
C119 C120 1.37(3)
C119 H119 0.9500
C120 H120 0.9500
C121 C122 1.39(3)
C121 H121 1.0000
C122 C123 1.40(3)
C122 H122 1.0000
C123 C124 1.51(3)
C123 H123 1.0000
C124 C125 1.37(2)
C124 H124 0.9500
C125 H125 0.9500
C126 C127 1.43(3)
C126 H126 0.9500
C127 C128 1.44(3)
C127 H127 0.9500
C128 C129 1.39(3)
C128 H128 0.9500
C129 C130 1.41(3)
C129 H129 0.9500
C130 H130 0.9500
C131 C136 1.32(3)
C131 C132 1.38(3)
C132 C133 1.41(3)
C132 H132 0.9500
C133 C134 1.39(4)
C133 H133 0.9500
C134 C135 1.37(4)
C134 C137 1.38(3)
C135 C136 1.45(3)
C135 H135 0.9500
C136 H136 0.9500
C137 H13A 0.9800
C137 H13B 0.9800
C137 H13C 0.9800
C138 C143 1.42(3)
C138 C139 1.43(3)
C139 C140 1.25(3)
C139 H139 0.9500
C140 C141 1.51(3)
C140 H140 0.9500
C141 C142 1.29(3)
C141 C144 1.58(3)
C142 C143 1.40(3)
C142 H142 0.9500
C143 H143 0.9500
C144 H14A 0.9800
C144 H14B 0.9800
C144 H14C 0.9800
C145 C150 1.33(3)
C145 C146 1.41(3)
C146 C147 1.34(3)
C146 H146 0.9500
C147 C148 1.44(3)
C147 H147 0.9500
C148 C149 1.41(3)
C148 C151 1.49(3)
C149 C150 1.37(3)
C149 H149 0.9500
C150 H150 0.9500
C151 H15D 0.9800
C151 H15E 0.9800
C151 H15F 0.9800
C152 C157 1.36(3)
C152 C153 1.40(3)
C153 C154 1.41(3)
C153 H153 0.9500
C154 C155 1.32(3)
C154 H154 0.9500
C155 C156 1.41(3)
C155 C158 1.49(3)
C156 C157 1.39(3)
C156 H156 0.9500
C157 H157 0.9500
C158 H15A 0.9800
C158 H15B 0.9800
C158 H15C 0.9800
C174 H174 1.0000
C175 H175 1.0000
C176 H176 1.0000
C177 H177 1.0000
C178 H178 1.0000
